data_7112426
loop_
_publ_author_name
'Manoli, Maria'
'Inglis, Ross'
'Manos, Manolis J.'
'Papaefstathiou, Giannis S.'
'Brechin, Euan K.'
'Tasiopoulos, Anastasios J.'

_publ_section_title
;
 A 1-D coordination polymer based on a Mn40 octagonal super-structure.
;
_journal_issue 11
_journal_name_full 'Chemical communications (Cambridge, England)'
_journal_page_first 1061
_journal_page_last 1063
_journal_paper_doi 10.1039/c2cc36412c
_journal_volume 49
_journal_year 2013
_chemical_formula_moiety 'C110 H121 Br3 Mn21 N13 O66, C8 H20 N, 10(C2 H3 N), H2 O, Br0.50, Br0.50, Br0.50, 0.5(Br)'
_chemical_formula_sum 'C138 H173 Br5 Mn21 N24 O67'
_chemical_formula_weight 4793.29
_chemical_name_systematic
;
?
;
_space_group_IT_number 2
_symmetry_cell_setting triclinic
_symmetry_space_group_name_Hall '-P 1'
_symmetry_space_group_name_H-M 'P -1'
_atom_sites_solution_hydrogens geom
_atom_sites_solution_primary direct
_atom_sites_solution_secondary difmap
_audit_creation_method SHELXL-97
_cell_angle_alpha 111.986(3)
_cell_angle_beta 91.140(3)
_cell_angle_gamma 109.790(3)
_cell_formula_units_Z 2
_cell_length_a 18.5805(7)
_cell_length_b 22.1360(7)
_cell_length_c 27.3338(10)
_cell_measurement_reflns_used 13734
_cell_measurement_temperature 100(2)
_cell_measurement_theta_max 25.0314
_cell_measurement_theta_min 2.9465
_cell_volume 9669.5(7)
_computing_cell_refinement 'CrysAlis RED'
_computing_data_collection 'CrysAlis CCD'
_computing_data_reduction 'CrysAlis RED'
_computing_molecular_graphics
;
DIAMOND (Brandenburg, 2006)
MERCURY (Bruno et al. 2002)
;
_computing_publication_material 'WINGX (Farrugia, 1999)'
_computing_structure_refinement 'SHELXL-97 (Sheldrick, 1997)'
_computing_structure_solution 'SHELXL-97 (Sheldrick, 1997)'
_diffrn_ambient_temperature 100(2)
_diffrn_detector_area_resol_mean 10.4223
_diffrn_measured_fraction_theta_full 0.998
_diffrn_measured_fraction_theta_max 0.998
_diffrn_measurement_device_type 'SuperNova, Dual, Cu at zero, Atlas'
_diffrn_measurement_method '\w scans'
_diffrn_radiation_monochromator mirror
_diffrn_radiation_source 'SuperNova (Mo) X-ray Source'
_diffrn_radiation_type MoK\a
_diffrn_radiation_wavelength 0.71073
_diffrn_reflns_av_R_equivalents 0.0646
_diffrn_reflns_av_sigmaI/netI 0.0973
_diffrn_reflns_limit_h_max 18
_diffrn_reflns_limit_h_min -22
_diffrn_reflns_limit_k_max 26
_diffrn_reflns_limit_k_min -24
_diffrn_reflns_limit_l_max 32
_diffrn_reflns_limit_l_min -31
_diffrn_reflns_number 75111
_diffrn_reflns_theta_full 25.00
_diffrn_reflns_theta_max 25.00
_diffrn_reflns_theta_min 2.95
_exptl_absorpt_coefficient_mu 2.436
_exptl_absorpt_correction_T_max 1.00000
_exptl_absorpt_correction_T_min 0.62354
_exptl_absorpt_correction_type multi-scan
_exptl_absorpt_process_details 'Empirical absorption correction (CrysAlis RED, Oxford Diffraction)'
_exptl_crystal_colour black
_exptl_crystal_density_diffrn 1.646
_exptl_crystal_density_method 'not measured'
_exptl_crystal_description triangle
_exptl_crystal_F_000 4810
_exptl_crystal_size_max 0.21
_exptl_crystal_size_mid 0.12
_exptl_crystal_size_min 0.10
_platon_squeeze_details
;
The disordered solvents (10 CH3CN, 1 H2O) removed by SQUEEZE
were included in the reported formula, molecular weight, F000,
density etc.
;
_refine_diff_density_max 1.561
_refine_diff_density_min -1.496
_refine_diff_density_rms 0.110
_refine_ls_extinction_method none
_refine_ls_goodness_of_fit_ref 0.935
_refine_ls_hydrogen_treatment mixed
_refine_ls_matrix_type fullcycle
_refine_ls_number_parameters 2069
_refine_ls_number_reflns 33980
_refine_ls_number_restraints 220
_refine_ls_restrained_S_all 0.949
_refine_ls_R_factor_all 0.1043
_refine_ls_R_factor_gt 0.0669
_refine_ls_shift/su_max 0.011
_refine_ls_shift/su_mean 0.001
_refine_ls_structure_factor_coef Fsqd
_refine_ls_weighting_details 'calc w=1/[\s^2^(Fo^2^)+(0.1061P)^2^+0.0000P] where P=(Fo^2^+2Fc^2^)/3'
_refine_ls_weighting_scheme calc
_refine_ls_wR_factor_gt 0.1790
_refine_ls_wR_factor_ref 0.1972
_reflns_number_gt 19082
_reflns_number_total 33980
_reflns_threshold_expression >2sigma(I)
_cod_duplicate_entry 7108802
_cod_data_source_file c2cc36412c.txt
_cod_data_source_block shelxl
_cod_depositor_comments
;
The following automatic conversions were performed:

'_symmetry_cell_setting' value 'Triclinic' changed to 'triclinic'
according to
/usr/data/users/saulius/automatic-downloads/retrospective/RSC/lib/dictionaries/cif_core.dic
dictionary named 'cif_core.dic' version 2.4.2 from 2011-04-26.

Automatic conversion script
Id: cif_fix_values 2281 2013-09-26 08:29:07Z andrius 
;
_cod_original_cell_volume 9669.5(6)
_cod_database_code 7112426

loop_
_symmetry_equiv_pos_as_xyz
'x, y, z'
'-x, -y, -z'

loop_
_atom_site_label
_atom_site_type_symbol
_atom_site_fract_x
_atom_site_fract_y
_atom_site_fract_z
_atom_site_U_iso_or_equiv
_atom_site_adp_type
_atom_site_occupancy
_atom_site_symmetry_multiplicity
_atom_site_calc_flag
_atom_site_refinement_flags
_atom_site_disorder_assembly
_atom_site_disorder_group
C1 C 0.8572(5) 0.2599(4) 0.6902(3) 0.068 Uani 1 1 d . . .
C2 C 0.9258(5) 0.2455(4) 0.6734(4) 0.081 Uani 1 1 d . . .
C3 C 0.9818(6) 0.2946(5) 0.6601(4) 0.097 Uani 1 1 d . . .
H3 H 0.9734 0.3342 0.6615 0.116 Uiso 1 1 calc R . .
C4 C 1.0497(7) 0.2860(6) 0.6448(5) 0.123 Uani 1 1 d . . .
H4 H 1.0846 0.3185 0.6344 0.148 Uiso 1 1 calc R . .
C5 C 1.0662(7) 0.2289(6) 0.6450(5) 0.127 Uani 1 1 d . . .
H5 H 1.1137 0.2253 0.6380 0.153 Uiso 1 1 calc R . .
C6 C 1.0095(6) 0.1778(5) 0.6557(4) 0.099 Uani 1 1 d . . .
H6 H 1.0181 0.1377 0.6531 0.119 Uiso 1 1 calc R . .
C7 C 0.9401(5) 0.1847(4) 0.6704(3) 0.073 Uani 1 1 d . . .
C8 C 0.8222(7) -0.1122(6) 0.5778(5) 0.107 Uani 1 1 d D . .
C9 C 0.7537(6) -0.1687(6) 0.5384(4) 0.112 Uani 1 1 d . . .
C10 C 0.7717(8) -0.2121(8) 0.4912(6) 0.161 Uani 1 1 d U . .
H10 H 0.8219 -0.2035 0.4837 0.194 Uiso 1 1 calc R . .
C11 C 0.7032(10) -0.2724(10) 0.4548(7) 0.184 Uani 1 1 d U . .
H11 H 0.7114 -0.3071 0.4260 0.221 Uiso 1 1 calc R . .
C12 C 0.6328(8) -0.2790(7) 0.4611(5) 0.148 Uani 1 1 d U . .
H12 H 0.5920 -0.3157 0.4353 0.178 Uiso 1 1 calc R . .
C13 C 0.6166(7) -0.2322(5) 0.5060(4) 0.114 Uani 1 1 d . . .
H13 H 0.5654 -0.2390 0.5103 0.137 Uiso 1 1 calc R . .
C14 C 0.6762(6) -0.1754(5) 0.5443(4) 0.094 Uani 1 1 d . . .
C15 C 0.6127(5) -0.2133(4) 0.6772(3) 0.065 Uani 1 1 d . . .
C16 C 0.5374(5) -0.2703(4) 0.6570(4) 0.080 Uani 1 1 d U . .
C17 C 0.5284(6) -0.3273(5) 0.6710(6) 0.143 Uani 1 1 d . . .
H17 H 0.5711 -0.3271 0.6895 0.172 Uiso 1 1 calc R . .
C18 C 0.4630(10) -0.3801(9) 0.6591(7) 0.184 Uani 1 1 d U . .
H18 H 0.4524 -0.4100 0.6768 0.220 Uiso 1 1 calc R . .
C19 C 0.4668(7) 0.2332(6) 0.8363(5) 0.120 Uani 1 1 d U . .
H19 H 0.4298 0.1976 0.8427 0.145 Uiso 1 1 calc R . .
C20 C 0.4139(7) -0.3324(5) 0.5999(5) 0.127 Uani 1 1 d U . .
H20 H 0.3751 -0.3354 0.5761 0.153 Uiso 1 1 calc R . .
C21 C 0.4814(4) 0.0410(4) 0.5707(3) 0.058 Uani 1 1 d . . .
C22 C 0.4357(4) 0.0442(4) 0.5304(3) 0.065 Uani 1 1 d . . .
H22 H 0.4004 0.0028 0.5043 0.078 Uiso 1 1 calc R . .
C23 C 0.4423(6) 0.1074(5) 0.5291(4) 0.098 Uani 1 1 d . . .
H23 H 0.4105 0.1086 0.5030 0.118 Uiso 1 1 calc R . .
C24 C 0.4939(6) 0.1662(5) 0.5649(4) 0.106 Uani 1 1 d . . .
H24 H 0.4989 0.2085 0.5631 0.127 Uiso 1 1 calc R . .
C25 C 0.5415(5) 0.1670(4) 0.6058(3) 0.088 Uani 1 1 d . . .
H25 H 0.5768 0.2094 0.6309 0.105 Uiso 1 1 calc R . .
C26 C 0.5359(4) 0.1051(4) 0.6085(3) 0.059 Uani 1 1 d . . .
C27 C 0.5108(5) 0.1418(4) 0.7774(4) 0.074 Uani 1 1 d D . .
C28 C 0.5178(6) 0.2167(4) 0.8032(4) 0.082 Uani 1 1 d U . .
C29 C 0.5694(6) 0.2695(4) 0.7912(4) 0.081 Uani 1 1 d . . .
C30 C 0.4682(9) 0.3023(9) 0.8611(6) 0.159 Uani 1 1 d U . .
H30 H 0.4329 0.3129 0.8833 0.191 Uiso 1 1 calc R . .
C31 C 0.5238(7) 0.3522(7) 0.8508(5) 0.128 Uani 1 1 d U . .
H31 H 0.5303 0.3990 0.8691 0.154 Uiso 1 1 calc R . .
C32 C 0.5692(7) 0.3358(5) 0.8152(4) 0.112 Uani 1 1 d . . .
H32 H 0.6022 0.3708 0.8062 0.135 Uiso 1 1 calc R . .
C33 C 0.9557(4) 0.1797(4) 0.8210(3) 0.063 Uani 1 1 d D . .
C34 C 1.0256(5) 0.1677(5) 0.8252(3) 0.073 Uani 1 1 d . . .
C35 C 1.0770(5) 0.2117(6) 0.8736(4) 0.105 Uani 1 1 d . . .
H35 H 1.0647 0.2464 0.8997 0.126 Uiso 1 1 calc R . .
C36 C 1.1433(9) 0.2040(8) 0.8824(6) 0.156 Uani 1 1 d U . .
H36 H 1.1766 0.2328 0.9149 0.187 Uiso 1 1 calc R . .
C37 C 1.1634(6) 0.1533(8) 0.8436(6) 0.143 Uani 1 1 d . . .
H37 H 1.2099 0.1486 0.8507 0.172 Uiso 1 1 calc R . .
C38 C 1.1142(5) 0.1084(6) 0.7933(5) 0.108 Uani 1 1 d . . .
H38 H 1.1280 0.0746 0.7676 0.130 Uiso 1 1 calc R . .
C39 C 1.0436(4) 0.1167(5) 0.7833(4) 0.076 Uani 1 1 d . . .
C40 C 0.6053(4) 0.1265(4) 0.8943(3) 0.059 Uani 1 1 d . . .
C41 C 0.5756(5) 0.1599(5) 0.9420(4) 0.103 Uani 1 1 d . . .
H41A H 0.6183 0.1934 0.9702 0.154 Uiso 1 1 calc R . .
H41B H 0.5438 0.1249 0.9533 0.154 Uiso 1 1 calc R . .
H41C H 0.5453 0.1836 0.9340 0.154 Uiso 1 1 calc R . .
C42 C 0.8659(4) -0.0625(4) 0.7688(3) 0.052 Uani 1 1 d . . .
C43 C 0.9398(5) -0.0702(4) 0.7571(3) 0.069 Uani 1 1 d . . .
H43A H 0.9689 -0.0351 0.7449 0.104 Uiso 1 1 calc R . .
H43B H 0.9299 -0.1160 0.7299 0.104 Uiso 1 1 calc R . .
H43C H 0.9691 -0.0644 0.7890 0.104 Uiso 1 1 calc R . .
C44 C 0.5934(4) -0.1102(4) 0.8217(3) 0.058 Uani 1 1 d . . .
C45 C 0.5640(5) -0.1519(5) 0.8563(4) 0.086 Uani 1 1 d . . .
H45A H 0.5257 -0.1373 0.8751 0.129 Uiso 1 1 calc R . .
H45B H 0.6067 -0.1433 0.8817 0.129 Uiso 1 1 calc R . .
H45C H 0.5414 -0.2012 0.8337 0.129 Uiso 1 1 calc R . .
C46 C 0.7668(4) 0.2668(3) 0.8504(3) 0.058 Uani 1 1 d . . .
C47 C 0.7787(5) 0.3374(3) 0.8517(3) 0.063 Uani 1 1 d . . .
H47A H 0.8187 0.3727 0.8811 0.094 Uiso 1 1 calc R . .
H47B H 0.7313 0.3457 0.8561 0.094 Uiso 1 1 calc R . .
H47C H 0.7937 0.3393 0.8187 0.094 Uiso 1 1 calc R . .
C48 C 0.8192(5) 0.0673(5) 0.8937(3) 0.088 Uani 1 1 d DU . .
C49A C 0.8365(11) 0.0734(9) 0.9499(4) 0.110 Uani 0.60 1 d PDU A 1
H49A H 0.8742 0.1193 0.9714 0.165 Uiso 0.60 1 calc PR A 1
H49B H 0.8565 0.0385 0.9491 0.165 Uiso 0.60 1 calc PR A 1
H49C H 0.7897 0.0665 0.9650 0.165 Uiso 0.60 1 calc PR A 1
C49B C 0.8948(8) 0.0744(9) 0.9213(8) 0.062 Uani 0.40 1 d PDU A 2
H49D H 0.9250 0.1232 0.9422 0.092 Uiso 0.40 1 calc PR A 2
H49E H 0.9233 0.0550 0.8949 0.092 Uiso 0.40 1 calc PR A 2
H49F H 0.8843 0.0497 0.9443 0.092 Uiso 0.40 1 calc PR A 2
C50 C 0.4374(4) -0.1010(4) 0.7227(3) 0.058 Uani 1 1 d . . .
C51 C 0.3659(4) -0.1563(4) 0.6813(3) 0.069 Uani 1 1 d . . .
H51A H 0.3822 -0.1806 0.6491 0.103 Uiso 1 1 calc R . .
H51B H 0.3340 -0.1338 0.6735 0.103 Uiso 1 1 calc R . .
H51C H 0.3369 -0.1893 0.6953 0.103 Uiso 1 1 calc R . .
C52 C 0.2992(4) -0.2349(4) 0.7863(3) 0.057 Uani 1 1 d . . .
C53 C 0.3711(4) -0.2449(5) 0.7699(4) 0.080 Uani 1 1 d . . .
H53A H 0.3676 -0.2910 0.7653 0.120 Uiso 1 1 calc R . .
H53B H 0.4147 -0.2104 0.7970 0.120 Uiso 1 1 calc R . .
H53C H 0.3778 -0.2397 0.7367 0.120 Uiso 1 1 calc R . .
C54 C 1.0921(4) -0.1188(4) 0.8285(3) 0.053 Uani 1 1 d . . .
C55 C 1.1128(5) -0.0411(4) 0.8438(4) 0.075 Uani 1 1 d . . .
H55A H 1.1593 -0.0228 0.8307 0.113 Uiso 1 1 calc R . .
H55B H 1.1210 -0.0171 0.8820 0.113 Uiso 1 1 calc R . .
H55C H 1.0711 -0.0340 0.8283 0.113 Uiso 1 1 calc R . .
C56 C 0.1186(5) -0.2127(4) 0.6821(3) 0.061 Uani 1 1 d D . .
C57 C 0.0779(5) -0.1862(4) 0.6551(3) 0.065 Uani 1 1 d . . .
C58 C 0.0043(5) -0.2240(5) 0.6260(4) 0.075 Uani 1 1 d . . .
C59 C -0.0314(6) -0.1931(5) 0.6010(4) 0.099 Uani 1 1 d U . .
H59 H -0.0815 -0.2165 0.5814 0.118 Uiso 1 1 calc R . .
C60 C 0.0168(8) -0.1213(7) 0.6086(5) 0.134 Uani 1 1 d U . .
H60 H -0.0040 -0.1000 0.5917 0.160 Uiso 1 1 calc R . .
C61 C 0.0869(7) -0.0844(7) 0.6371(5) 0.118 Uani 1 1 d U . .
H61 H 0.1132 -0.0379 0.6425 0.142 Uiso 1 1 calc R . .
C62 C 0.1191(6) -0.1185(5) 0.6585(5) 0.099 Uani 1 1 d . . .
H62 H 0.1704 -0.0956 0.6760 0.119 Uiso 1 1 calc R . .
C63 C 0.1837(6) -0.4321(5) 0.6096(3) 0.073 Uani 1 1 d D . .
C64 C 0.8770(4) -0.2528(3) 0.7425(3) 0.050 Uani 1 1 d . . .
C65 C 0.8234(4) -0.2609(4) 0.6968(3) 0.064 Uani 1 1 d . . .
H65A H 0.7823 -0.2458 0.7101 0.096 Uiso 1 1 calc R . .
H65B H 0.8019 -0.3093 0.6721 0.096 Uiso 1 1 calc R . .
H65C H 0.8518 -0.2328 0.6788 0.096 Uiso 1 1 calc R . .
C66 C 0.7666(5) -0.4862(4) 0.6384(3) 0.064 Uani 1 1 d D . .
C67 C 0.4072(11) -0.3892(10) 0.6158(7) 0.193 Uani 1 1 d U . .
H67 H 0.3667 -0.4323 0.5982 0.232 Uiso 1 1 calc R . .
C68 C 0.7934(4) -0.3818(4) 0.8391(3) 0.055 Uani 1 1 d . . .
C69 C 1.2451(4) 0.4129(4) 1.1260(3) 0.063 Uani 1 1 d . . .
C70 C 1.2889(5) 0.3793(5) 1.0930(4) 0.084 Uani 1 1 d . . .
H70 H 1.2909 0.3382 1.0935 0.101 Uiso 1 1 calc R . .
C71 C 1.3294(6) 0.4076(6) 1.0592(4) 0.102 Uani 1 1 d U . .
H71 H 1.3578 0.3849 1.0370 0.123 Uiso 1 1 calc R . .
C72 C 1.3273(7) 0.4672(5) 1.0588(4) 0.115 Uani 1 1 d . . .
H72 H 1.3546 0.4857 1.0363 0.138 Uiso 1 1 calc R . .
C73 C 1.2863(6) 0.5010(4) 1.0905(4) 0.088 Uani 1 1 d . . .
H73 H 1.2868 0.5427 1.0895 0.106 Uiso 1 1 calc R . .
C74 C 1.2427(4) 0.4758(4) 1.1252(3) 0.060 Uani 1 1 d . . .
C75 C 0.0738(5) -0.4148(4) 0.5731(3) 0.060 Uani 1 1 d . . .
C76 C 0.0352(5) -0.4083(4) 0.5316(3) 0.076 Uani 1 1 d . . .
H76 H -0.0059 -0.3928 0.5368 0.091 Uiso 1 1 calc R . .
C77 C 0.0610(6) -0.4260(5) 0.4818(3) 0.090 Uani 1 1 d . . .
H77 H 0.0355 -0.4246 0.4529 0.109 Uiso 1 1 calc R . .
C78 C 0.1223(7) -0.4448(5) 0.4768(3) 0.103 Uani 1 1 d . . .
H78 H 0.1382 -0.4574 0.4436 0.124 Uiso 1 1 calc R . .
C79 C 0.1625(7) -0.4463(5) 0.5180(4) 0.093 Uani 1 1 d . . .
H79 H 0.2072 -0.4564 0.5133 0.112 Uiso 1 1 calc R . .
C80 C 0.1371(5) -0.4328(5) 0.5676(3) 0.073 Uani 1 1 d . . .
C81 C 0.8435(7) 0.4493(6) 1.0279(3) 0.127 Uani 1 1 d DU . .
C82 C 0.8712(5) 0.4842(4) 1.0888(3) 0.091 Uani 1 1 d DU . .
H82A H 0.8612 0.4486 1.1025 0.137 Uiso 1 1 calc R . .
H82B H 0.8439 0.5143 1.1054 0.137 Uiso 1 1 calc R . .
H82C H 0.9259 0.5114 1.0964 0.137 Uiso 1 1 calc R . .
C83 C 1.0112(4) 0.4120(3) 1.0729(3) 0.055 Uani 1 1 d . . .
C84 C 1.0623(5) 0.4700(4) 1.0587(3) 0.071 Uani 1 1 d . . .
H84A H 1.1088 0.4972 1.0848 0.107 Uiso 1 1 calc R . .
H84B H 1.0351 0.4998 1.0580 0.107 Uiso 1 1 calc R . .
H84C H 1.0756 0.4501 1.0240 0.107 Uiso 1 1 calc R . .
C85 C 0.7594(5) 0.3664(3) 1.1189(3) 0.057 Uani 1 1 d . . .
C86 C 0.3233(5) -0.3498(4) 0.8771(3) 0.068 Uani 1 1 d . . .
C87 C 0.3758(6) -0.3147(5) 0.9245(4) 0.089 Uani 1 1 d . . .
H87 H 0.3581 -0.3017 0.9570 0.106 Uiso 1 1 calc R . .
C88 C 0.4565(5) -0.2983(6) 0.9239(5) 0.104 Uani 1 1 d . . .
H88 H 0.4915 -0.2754 0.9558 0.125 Uiso 1 1 calc R . .
C89 C 0.4824(6) -0.3165(5) 0.8760(4) 0.089 Uani 1 1 d . . .
H89 H 0.5352 -0.3047 0.8748 0.107 Uiso 1 1 calc R . .
C90 C 0.4292(5) -0.3522(4) 0.8300(4) 0.075 Uani 1 1 d . . .
H90 H 0.4475 -0.3658 0.7978 0.090 Uiso 1 1 calc R . .
C91 C 0.3506(5) -0.3695(4) 0.8278(4) 0.069 Uani 1 1 d . . .
C92 C 1.0021(4) 0.6055(3) 1.2070(3) 0.055 Uani 1 1 d . . .
C93 C 0.0719(5) -0.6113(4) 0.7841(3) 0.072 Uani 1 1 d . . .
C94 C 0.0872(6) -0.6619(5) 0.7947(4) 0.097 Uani 1 1 d . . .
H94 H 0.0492 -0.6917 0.8057 0.117 Uiso 1 1 calc R . .
C95 C 0.1591(7) -0.6704(6) 0.7895(5) 0.112 Uani 1 1 d U . .
H95 H 0.1678 -0.7057 0.7963 0.134 Uiso 1 1 calc R . .
C96 C 0.2145(6) -0.6269(6) 0.7745(5) 0.117 Uani 1 1 d . . .
H96 H 0.2618 -0.6325 0.7708 0.140 Uiso 1 1 calc R . .
C97 C 0.2031(6) -0.5740(5) 0.7643(4) 0.095 Uani 1 1 d . . .
H97 H 0.2428 -0.5433 0.7552 0.114 Uiso 1 1 calc R . .
C98 C 0.1292(5) -0.5669(4) 0.7681(3) 0.067 Uani 1 1 d . . .
C99 C 1.0360(4) 0.2354(3) 1.0620(2) 0.049 Uani 1 1 d . . .
C100 C 1.0756(6) 0.2078(6) 1.0140(3) 0.106 Uani 1 1 d . . .
H10A H 1.1200 0.2010 1.0260 0.159 Uiso 1 1 calc R . .
H10B H 1.0918 0.2412 0.9982 0.159 Uiso 1 1 calc R . .
H10C H 1.0396 0.1639 0.9879 0.159 Uiso 1 1 calc R . .
C101 C 0.2164(5) -0.1856(4) 0.9267(3) 0.070 Uani 1 1 d U . .
C102 C 0.2792(7) -0.1273(7) 0.9748(5) 0.150 Uani 1 1 d U . .
H7A H 0.2840 -0.1449 1.0015 0.225 Uiso 1 1 calc R . .
H7B H 0.2644 -0.0874 0.9899 0.225 Uiso 1 1 calc R . .
H7C H 0.3280 -0.1137 0.9629 0.225 Uiso 1 1 calc R . .
C103 C 0.7473(4) -0.5549(3) 0.6968(3) 0.048 Uani 1 1 d . . .
C104 C 0.6967(4) -0.6049(4) 0.7119(3) 0.060 Uani 1 1 d . . .
H104 H 0.7146 -0.6145 0.7391 0.072 Uiso 1 1 calc R . .
C105 C 0.6211(4) -0.6401(4) 0.6873(3) 0.068 Uani 1 1 d . . .
H105 H 0.5881 -0.6739 0.6974 0.082 Uiso 1 1 calc R . .
C106 C 0.5932(5) -0.6254(5) 0.6471(4) 0.090 Uani 1 1 d . . .
H106 H 0.5414 -0.6490 0.6307 0.108 Uiso 1 1 calc R . .
C107 C 0.6417(5) -0.5768(5) 0.6319(4) 0.088 Uani 1 1 d . . .
H107 H 0.6222 -0.5679 0.6048 0.106 Uiso 1 1 calc R . .
C108 C 0.7200(4) -0.5395(4) 0.6554(3) 0.064 Uani 1 1 d . . .
C109 C 0.1419(13) 0.7636(8) 0.5242(6) 0.240 Uani 1 1 d U . .
H9A H 0.1358 0.7210 0.5290 0.288 Uiso 1 1 calc R . .
H9B H 0.1533 0.8016 0.5593 0.288 Uiso 1 1 calc R . .
C110 C 0.0652(13) 0.7539(11) 0.4931(10) 0.324 Uani 1 1 d . . .
H8A H 0.0238 0.7438 0.5128 0.486 Uiso 1 1 calc R . .
H8B H 0.0534 0.7158 0.4586 0.486 Uiso 1 1 calc R . .
H8C H 0.0710 0.7963 0.4887 0.486 Uiso 1 1 calc R . .
C111 C 0.2153(11) 0.8491(9) 0.4836(7) 0.199 Uani 1 1 d DU . .
H14A H 0.1658 0.8376 0.4629 0.239 Uiso 1 1 calc R . .
H14B H 0.2550 0.8597 0.4622 0.239 Uiso 1 1 calc R . .
C112 C 0.2313(11) 0.9189(9) 0.5370(7) 0.249 Uani 1 1 d DU . .
H15C H 0.2298 0.9561 0.5275 0.374 Uiso 1 1 calc R . .
H15D H 0.2815 0.9327 0.5570 0.374 Uiso 1 1 calc R . .
H15E H 0.1922 0.9096 0.5585 0.374 Uiso 1 1 calc R . .
C113 C 0.1937(7) 0.7178(6) 0.4375(5) 0.129 Uani 1 1 d DU . .
H16A H 0.1875 0.6756 0.4431 0.155 Uiso 1 1 calc R . .
H16B H 0.1451 0.7106 0.4182 0.155 Uiso 1 1 calc R . .
C114 C 0.2578(8) 0.7310(8) 0.4048(6) 0.170 Uani 1 1 d DU . .
H26A H 0.2438 0.6924 0.3704 0.255 Uiso 1 1 calc R . .
H26B H 0.3052 0.7355 0.4231 0.255 Uiso 1 1 calc R . .
H26C H 0.2649 0.7735 0.4003 0.255 Uiso 1 1 calc R . .
C115 C 0.2846(9) 0.7989(9) 0.5257(7) 0.169 Uani 1 1 d U . .
H27A H 0.2838 0.8304 0.5615 0.203 Uiso 1 1 calc R . .
H27B H 0.3273 0.8247 0.5126 0.203 Uiso 1 1 calc R . .
C116 C 0.3017(11) 0.7356(10) 0.5294(8) 0.221 Uani 1 1 d U . .
H28A H 0.3490 0.7532 0.5539 0.331 Uiso 1 1 calc R . .
H28B H 0.3067 0.7058 0.4947 0.331 Uiso 1 1 calc R . .
H28C H 0.2597 0.7091 0.5420 0.331 Uiso 1 1 calc R . .
C117 C 0.4705(4) -0.0265(4) 0.5701(3) 0.057 Uani 1 1 d D . .
C118 C 0.4803(5) -0.2742(4) 0.6219(4) 0.092 Uani 1 1 d . . .
O1 O 0.7872(3) 0.0360(2) 0.69799(17) 0.052 Uani 1 1 d . A .
O2 O 0.6879(3) 0.1083(2) 0.71069(17) 0.048 Uani 1 1 d . A .
O3 O 0.6869(2) 0.0336(2) 0.78068(16) 0.044 Uani 1 1 d . A .
O4 O 0.6292(2) -0.0372(2) 0.66206(16) 0.047 Uani 1 1 d . A .
O5 O 0.5803(3) 0.1072(2) 0.64885(19) 0.061 Uani 1 1 d . A .
O6 O 0.5679(3) -0.0620(2) 0.82737(19) 0.056 Uani 1 1 d . A .
O7 O 0.6441(3) -0.1225(2) 0.7945(2) 0.053 Uani 1 1 d . A .
O8 O 0.8509(3) -0.0133(2) 0.76220(18) 0.053 Uani 1 1 d . A .
O9 O 0.8173(3) -0.1020(2) 0.78541(18) 0.051 Uani 1 1 d . A .
O10 O 0.5567(3) 0.0808(2) 0.85257(19) 0.058 Uani 1 1 d . A .
O11 O 0.6778(3) 0.1450(2) 0.89669(18) 0.052 Uani 1 1 d . A .
O12 O 0.6171(3) 0.2566(2) 0.7559(2) 0.065 Uani 1 1 d . . .
O13 O 0.5443(3) 0.0519(2) 0.72944(18) 0.050 Uani 1 1 d . A .
O14 O 0.4314(3) -0.0623(2) 0.76786(18) 0.051 Uani 1 1 d . A .
O15 O 0.5047(3) -0.0951(2) 0.70891(18) 0.053 Uani 1 1 d . A .
O16 O 0.4904(3) -0.1069(2) 0.59395(19) 0.062 Uani 1 1 d . . .
O17 O 0.4863(3) -0.2230(2) 0.6054(2) 0.072 Uani 1 1 d . . .
O18 O 0.7009(3) -0.1061(2) 0.69298(17) 0.052 Uani 1 1 d . A .
O19 O 0.6591(3) -0.1285(2) 0.58329(18) 0.059 Uani 1 1 d . A .
O20 O 0.8908(3) -0.0201(3) 0.6511(2) 0.073 Uani 1 1 d . . .
O21 O 0.8892(3) 0.1357(2) 0.6817(2) 0.062 Uani 1 1 d . . .
O22 O 0.7424(3) 0.2420(2) 0.71579(19) 0.066 Uani 1 1 d . . .
O23 O 0.8346(3) 0.1584(2) 0.78246(18) 0.054 Uani 1 1 d . A .
O24 O 0.7174(3) 0.2124(2) 0.81520(17) 0.051 Uani 1 1 d . A .
O25 O 0.8073(3) 0.2612(2) 0.88565(18) 0.054 Uani 1 1 d . A .
O26 O 0.8305(3) 0.1232(2) 0.88564(19) 0.062 Uani 1 1 d . A .
O27 O 0.7707(3) 0.0091(2) 0.86490(19) 0.058 Uani 1 1 d U A .
O28 O 0.4029(3) 0.0504(2) 0.8527(2) 0.069 Uani 1 1 d . A .
O29 O 0.4416(3) -0.0665(3) 0.8740(2) 0.064 Uani 1 1 d . A .
O30 O 0.2859(3) -0.0472(2) 0.88987(19) 0.059 Uani 1 1 d . A .
O31 O 0.2584(3) -0.0722(3) 0.7703(2) 0.065 Uani 1 1 d . A .
O32 O 0.2028(3) -0.1720(2) 0.88888(18) 0.057 Uani 1 1 d . A .
O33 O 0.2890(3) -0.1787(2) 0.79494(19) 0.055 Uani 1 1 d . A .
O34 O 0.2446(3) -0.2846(2) 0.79165(19) 0.053 Uani 1 1 d . A .
O35 O 0.1370(3) -0.1462(2) 0.80286(18) 0.050 Uani 1 1 d . . .
O36 O 0.1309(3) -0.2868(2) 0.71677(19) 0.054 Uani 1 1 d . . .
O37 O 0.2238(3) -0.4230(3) 0.6921(2) 0.064 Uani 1 1 d . A .
O38 O 0.8646(3) -0.2299(2) 0.78981(17) 0.049 Uani 1 1 d . A .
O39 O 0.9357(3) -0.2700(2) 0.73371(18) 0.051 Uani 1 1 d . A .
O40 O 0.9302(3) -0.2423(2) 0.89376(17) 0.046 Uani 1 1 d . . .
O41 O 1.0329(2) -0.1516(2) 0.84219(18) 0.049 Uani 1 1 d . A .
O42 O 0.0550(2) -0.2962(2) 0.82139(16) 0.044 Uani 1 1 d . . .
O43 O 0.8743(3) -0.3695(2) 0.77998(16) 0.047 Uani 1 1 d . A .
O44 O 0.9613(3) -0.2896(3) 0.61967(18) 0.057 Uani 1 1 d . . .
O45 O -0.0123(3) -0.3813(2) 0.70579(17) 0.047 Uani 1 1 d . . .
O46 O 0.8706(3) -0.4031(2) 0.63198(18) 0.055 Uani 1 1 d . A .
O47 O 0.0432(3) -0.4037(2) 0.61853(18) 0.057 Uani 1 1 d . . .
O48 O 0.6957(3) -0.2251(2) 0.7868(2) 0.062 Uani 1 1 d . A .
O49 O 0.7977(3) -0.2164(2) 0.88881(18) 0.054 Uani 1 1 d . A .
O50 O 0.9289(3) -0.0904(2) 0.87700(18) 0.055 Uani 1 1 d . A .
O51 O 0.7616(3) -0.0941(2) 0.89310(19) 0.056 Uani 1 1 d . A .
O52 O 0.7793(3) 0.2686(2) 0.98584(18) 0.058 Uani 1 1 d . A .
O53 O 0.9290(3) 0.2445(2) 0.95776(17) 0.055 Uani 1 1 d . A .
O54 O 0.8182(3) 0.2446(2) 1.06942(18) 0.055 Uani 1 1 d . . .
O55 O 0.9782(3) 0.2482(2) 1.05666(18) 0.050 Uani 1 1 d . A .
O56 O 0.9464(3) 0.3678(2) 1.04498(18) 0.054 Uani 1 1 d . A .
O57 O 1.0337(3) 0.4076(2) 1.11511(17) 0.052 Uani 1 1 d . A .
O58 O 0.8878(3) 0.4047(2) 1.15260(17) 0.051 Uani 1 1 d . A .
O59 O 0.3048(3) -0.4026(3) 0.7811(2) 0.070 Uani 1 1 d . A .
O60 O 0.1199(3) -0.5163(2) 0.75482(18) 0.052 Uani 1 1 d . . .
O61 O 1.0935(3) 0.5592(2) 1.19819(18) 0.054 Uani 1 1 d . A .
O62 O 0.9602(2) -0.4478(2) 0.77479(16) 0.046 Uani 1 1 d . . .
O63 O 1.2040(3) 0.5119(2) 1.15603(18) 0.057 Uani 1 1 d . A .
O64 O 0.8207(3) -0.5218(2) 0.72129(18) 0.051 Uani 1 1 d . . .
O65 O 0.1063(3) -0.4076(2) 0.74802(18) 0.050 Uani 1 1 d . . .
O66 O 0.9989(3) 0.0762(3) 0.7350(2) 0.074 Uani 1 1 d . . .
N1 N 0.8979(3) 0.1381(3) 0.7818(2) 0.055 Uani 1 1 d . . .
N2 N 0.7996(4) 0.2171(3) 0.7003(2) 0.058 Uani 1 1 d . . .
N3 N 0.8194(4) -0.0631(3) 0.6207(3) 0.067 Uani 1 1 d . A .
N4 N 0.6271(3) -0.1543(3) 0.6723(2) 0.055 Uani 1 1 d . . .
N5 N 0.5116(3) -0.0378(3) 0.6012(2) 0.053 Uani 1 1 d . A .
N6 N 0.5603(3) 0.1226(3) 0.7519(2) 0.054 Uani 1 1 d . . .
N7 N 0.0839(3) -0.2678(3) 0.6900(2) 0.049 Uani 1 1 d . . .
N8 N 0.1692(4) -0.4212(3) 0.6579(3) 0.064 Uani 1 1 d . . .
N9 N 0.8379(3) -0.4494(3) 0.6559(2) 0.048 Uani 1 1 d . . .
N10 N 0.8116(3) 0.3865(3) 1.1592(2) 0.056 Uani 1 1 d . . .
N11 N 1.0221(3) 0.5564(3) 1.2102(2) 0.050 Uani 1 1 d . A .
N12 N 0.8447(3) -0.4018(3) 0.8138(2) 0.050 Uani 1 1 d . . .
N13 N 0.8416(4) 0.4115(3) 0.9891(3) 0.069 Uani 1 1 d DU A .
N14 N 0.2138(8) 0.7811(6) 0.4922(4) 0.164 Uani 1 1 d U . .
Mn1 Mn 0.89230(6) 0.05367(6) 0.71716(5) 0.059 Uani 1 1 d . . .
Mn2 Mn 0.78897(6) 0.12409(5) 0.69865(4) 0.054 Uani 1 1 d . . .
Mn3 Mn 0.73025(6) -0.04378(5) 0.77835(4) 0.050 Uani 1 1 d . . .
Mn4 Mn 0.56687(6) 0.00268(5) 0.78240(4) 0.049 Uani 1 1 d . . .
Mn5 Mn 0.65569(7) 0.18568(5) 0.73644(4) 0.054 Uani 1 1 d . A .
Mn6 Mn 0.75299(6) 0.13784(5) 0.83613(4) 0.050 Uani 1 1 d . . .
Mn7 Mn 0.60210(6) 0.03487(5) 0.65812(4) 0.051 Uani 1 1 d . . .
Mn8 Mn 0.72394(7) -0.04728(5) 0.64222(4) 0.053 Uani 1 1 d . . .
Mn9 Mn 0.55421(6) -0.12907(5) 0.63517(4) 0.053 Uani 1 1 d . A .
Mn10 Mn 0.35243(6) -0.06405(5) 0.82427(5) 0.054 Uani 1 1 d . . .
Mn11 Mn 0.15701(6) -0.23471(5) 0.80353(4) 0.049 Uani 1 1 d . . .
Mn12 Mn 0.20710(7) -0.40173(6) 0.76481(5) 0.055 Uani 1 1 d . . .
Mn13 Mn 0.07728(6) -0.40232(5) 0.68450(4) 0.050 Uani 1 1 d . . .
Mn14 Mn 0.81072(6) -0.16036(5) 0.83575(4) 0.049 Uani 1 1 d . . .
Mn15 Mn 0.96226(6) -0.26299(5) 0.81697(4) 0.045 Uani 1 1 d . . .
Mn16 Mn 0.97235(6) -0.33472(5) 0.66346(4) 0.050 Uani 1 1 d . . .
Mn17 Mn 0.90386(6) -0.44794(5) 0.71515(4) 0.047 Uani 1 1 d . . .
Mn18 Mn 0.88749(6) 0.32767(5) 0.96158(4) 0.053 Uani 1 1 d . . .
Mn19 Mn 0.92921(6) 0.31919(5) 1.11109(4) 0.047 Uani 1 1 d . . .
Mn20 Mn 1.11979(6) 0.47955(5) 1.18792(4) 0.047 Uani 1 1 d . . .
Mn21 Mn 0.95892(6) 0.48027(5) 1.23226(4) 0.050 Uani 1 1 d . . .
Br1 Br 0.71946(5) 0.04179(4) 0.58832(3) 0.060 Uani 1 1 d . A .
Br2 Br 0.99619(5) 0.37347(4) 0.91289(3) 0.074 Uani 1 1 d . A .
Br3 Br -0.02879(5) -0.54482(4) 0.65544(3) 0.060 Uani 1 1 d . . .
Br4 Br 0.03345(10) 0.01506(10) 0.99359(7) 0.079 Uani 0.50 1 d P . .
Br5 Br 0.29237(13) 0.06952(14) 0.77006(15) 0.138 Uani 0.50 1 d P . .
Br6 Br 0.36158(13) 0.17470(12) 0.94220(10) 0.100 Uani 0.50 1 d P . .
Br7 Br 0.5000 0.0000 0.0000 0.109 Uani 1 2 d S . .
H8 H 0.870(4) -0.119(5) 0.562(4) 0.131 Uiso 1 1 d D . .
H15 H 0.650(6) -0.224(5) 0.694(4) 0.131 Uiso 1 1 d . . .
H27 H 0.465(4) 0.104(4) 0.783(4) 0.131 Uiso 1 1 d D . .
H33 H 0.939(5) 0.211(4) 0.850(3) 0.131 Uiso 1 1 d D . .
H56 H 0.168(3) -0.180(4) 0.699(4) 0.131 Uiso 1 1 d D . .
H63 H 0.219(5) -0.456(5) 0.599(4) 0.131 Uiso 1 1 d D . .
H66 H 0.742(5) -0.483(5) 0.608(3) 0.131 Uiso 1 1 d D . .
H85 H 0.767(5) 0.362(5) 1.080(4) 0.131 Uiso 1 1 d . . .
H117 H 0.417(3) -0.065(4) 0.555(4) 0.131 Uiso 1 1 d D . .

loop_
_atom_site_aniso_label
_atom_site_aniso_U_11
_atom_site_aniso_U_22
_atom_site_aniso_U_33
_atom_site_aniso_U_23
_atom_site_aniso_U_13
_atom_site_aniso_U_12
C1 0.068 0.064 0.068 0.043 -0.016 0.003
C2 0.090 0.067 0.081 0.054 -0.017 -0.003
C3 0.094 0.074 0.115 0.066 -0.011 -0.006
C4 0.103 0.106 0.161 0.095 0.013 -0.005
C5 0.103 0.133 0.166 0.107 0.046 0.014
C6 0.085 0.088 0.123 0.062 0.017 0.009
C7 0.068 0.077 0.075 0.052 0.001 0.003
C8 0.109 0.124 0.110 0.042 -0.004 0.076
C9 0.110 0.100 0.089 -0.020 -0.034 0.064
C10 0.128 0.169 0.172 0.016 0.021 0.098
C11 0.184 0.184 0.184 0.073 0.031 0.070
C12 0.118 0.137 0.151 0.001 -0.019 0.070
C13 0.141 0.081 0.089 -0.026 -0.046 0.077
C14 0.105 0.082 0.083 0.009 -0.033 0.050
C15 0.070 0.049 0.072 0.032 -0.005 0.010
C16 0.069 0.062 0.115 0.057 -0.009 0.009
C17 0.071 0.073 0.278 0.111 -0.053 -0.023
C18 0.186 0.176 0.198 0.090 0.007 0.063
C19 0.133 0.105 0.127 0.055 0.036 0.040
C20 0.111 0.072 0.190 0.069 -0.038 0.010
C21 0.072 0.046 0.046 0.016 -0.021 0.012
C22 0.072 0.053 0.061 0.015 -0.026 0.024
C23 0.118 0.067 0.090 0.027 -0.058 0.021
C24 0.149 0.054 0.090 0.014 -0.064 0.032
C25 0.119 0.039 0.081 0.025 -0.054 0.005
C26 0.074 0.049 0.047 0.020 -0.019 0.016
C27 0.087 0.057 0.075 0.036 -0.014 0.014
C28 0.139 0.055 0.074 0.033 0.039 0.053
C29 0.133 0.041 0.068 0.027 0.008 0.026
C30 0.159 0.159 0.159 0.064 0.028 0.059
C31 0.142 0.109 0.136 0.057 0.041 0.039
C32 0.179 0.058 0.116 0.049 0.074 0.044
C33 0.057 0.061 0.054 0.035 -0.013 -0.009
C34 0.055 0.075 0.061 0.034 -0.017 -0.014
C35 0.051 0.140 0.107 0.056 -0.025 0.010
C36 0.156 0.156 0.156 0.063 0.026 0.058
C37 0.041 0.212 0.189 0.126 -0.033 0.014
C38 0.062 0.115 0.148 0.079 -0.001 0.007
C39 0.042 0.087 0.099 0.068 -0.013 -0.010
C40 0.056 0.046 0.070 0.028 -0.002 0.010
C41 0.056 0.107 0.084 -0.008 0.013 0.011
C42 0.041 0.055 0.050 0.028 -0.011 0.002
C43 0.076 0.070 0.079 0.049 0.019 0.024
C44 0.062 0.043 0.062 0.035 -0.014 -0.001
C45 0.083 0.094 0.121 0.091 0.025 0.025
C46 0.081 0.038 0.041 0.026 -0.014 -0.006
C47 0.083 0.031 0.054 0.023 -0.021 -0.006
C48 0.107 0.060 0.088 0.033 -0.040 0.019
C49A 0.141 0.099 0.096 0.059 -0.005 0.031
C49B 0.073 0.056 0.065 0.031 -0.018 0.030
C50 0.047 0.047 0.082 0.050 -0.016 -0.004
C51 0.054 0.075 0.058 0.026 -0.016 0.004
C52 0.057 0.050 0.058 0.028 -0.004 0.008
C53 0.050 0.076 0.115 0.045 0.004 0.019
C54 0.050 0.047 0.058 0.032 -0.010 0.002
C55 0.064 0.046 0.104 0.031 0.007 0.006
C56 0.072 0.059 0.057 0.040 0.011 0.011
C57 0.062 0.070 0.083 0.056 0.019 0.019
C58 0.078 0.100 0.097 0.079 0.034 0.047
C59 0.098 0.099 0.123 0.072 0.005 0.036
C60 0.144 0.125 0.151 0.080 0.001 0.047
C61 0.118 0.109 0.136 0.065 0.014 0.036
C62 0.083 0.085 0.156 0.088 0.004 0.018
C63 0.103 0.071 0.055 0.033 0.027 0.035
C64 0.050 0.040 0.061 0.029 -0.002 0.010
C65 0.071 0.082 0.044 0.029 -0.003 0.033
C66 0.067 0.076 0.055 0.045 -0.008 0.015
C67 0.193 0.193 0.194 0.079 0.031 0.072
C68 0.063 0.046 0.039 0.012 0.009 0.007
C69 0.063 0.056 0.066 0.032 0.019 0.009
C70 0.099 0.070 0.104 0.059 0.042 0.027
C71 0.109 0.094 0.104 0.047 0.038 0.029
C72 0.184 0.075 0.120 0.068 0.099 0.051
C73 0.130 0.047 0.082 0.031 0.054 0.019
C74 0.068 0.037 0.061 0.021 0.007 0.000
C75 0.086 0.044 0.040 0.014 0.001 0.017
C76 0.111 0.062 0.035 0.020 0.005 0.009
C77 0.135 0.096 0.051 0.031 0.029 0.053
C78 0.178 0.115 0.037 0.028 0.025 0.080
C79 0.146 0.095 0.068 0.041 0.042 0.069
C80 0.102 0.086 0.051 0.041 0.024 0.045
C81 0.127 0.127 0.123 0.049 0.021 0.047
C82 0.100 0.040 0.108 0.020 -0.006 0.007
C83 0.076 0.038 0.042 0.022 -0.010 0.007
C84 0.088 0.040 0.062 0.035 -0.026 -0.017
C85 0.074 0.034 0.053 0.015 -0.019 0.011
C86 0.060 0.044 0.075 0.013 -0.026 0.005
C87 0.089 0.076 0.085 0.016 -0.009 0.032
C88 0.049 0.119 0.125 0.047 -0.029 0.014
C89 0.081 0.091 0.108 0.048 0.013 0.039
C90 0.064 0.075 0.091 0.036 0.000 0.029
C91 0.078 0.052 0.080 0.035 -0.005 0.020
C92 0.080 0.041 0.044 0.026 -0.003 0.016
C93 0.103 0.057 0.075 0.052 0.015 0.026
C94 0.099 0.093 0.139 0.090 0.030 0.033
C95 0.121 0.106 0.129 0.061 0.011 0.052
C96 0.103 0.118 0.206 0.123 0.069 0.066
C97 0.111 0.088 0.132 0.079 0.041 0.053
C98 0.080 0.067 0.061 0.041 0.001 0.018
C99 0.070 0.041 0.029 0.014 -0.005 0.014
C100 0.121 0.169 0.050 0.037 0.008 0.088
C101 0.072 0.060 0.061 0.033 -0.012 -0.005
C102 0.166 0.128 0.123 0.088 -0.033 -0.023
C103 0.046 0.044 0.042 0.021 -0.013 -0.002
C104 0.068 0.045 0.055 0.023 -0.008 0.006
C105 0.056 0.059 0.076 0.035 -0.006 -0.001
C106 0.062 0.105 0.085 0.059 -0.015 -0.010
C107 0.059 0.099 0.096 0.064 -0.019 -0.009
C108 0.051 0.066 0.071 0.044 -0.008 0.000
C109 0.391 0.102 0.137 0.035 0.119 -0.004
C110 0.277 0.171 0.370 -0.053 -0.101 0.094
C111 0.212 0.193 0.193 0.086 0.035 0.066
C112 0.249 0.245 0.249 0.094 0.067 0.092
C113 0.155 0.097 0.118 0.042 -0.021 0.031
C114 0.166 0.183 0.161 0.070 0.023 0.065
C115 0.168 0.170 0.167 0.065 0.011 0.065
C116 0.227 0.220 0.222 0.101 0.021 0.078
C117 0.060 0.049 0.047 0.015 -0.020 0.009
C118 0.064 0.034 0.157 0.042 -0.030 -0.006
O1 0.057 0.044 0.046 0.022 -0.012 0.004
O2 0.059 0.033 0.043 0.021 -0.016 0.000
O3 0.046 0.037 0.040 0.022 -0.012 0.000
O4 0.056 0.033 0.041 0.019 -0.016 0.000
O5 0.076 0.042 0.055 0.021 -0.029 0.009
O6 0.054 0.053 0.057 0.034 -0.010 0.002
O7 0.048 0.045 0.067 0.032 0.000 0.009
O8 0.058 0.048 0.055 0.031 -0.008 0.013
O9 0.048 0.054 0.050 0.031 -0.003 0.007
O10 0.049 0.040 0.063 0.017 -0.017 -0.004
O11 0.066 0.038 0.047 0.023 -0.002 0.005
O12 0.096 0.036 0.056 0.020 -0.018 0.017
O13 0.058 0.033 0.051 0.020 -0.011 0.003
O14 0.051 0.039 0.046 0.017 -0.005 -0.002
O15 0.055 0.041 0.054 0.025 -0.010 0.003
O16 0.079 0.029 0.056 0.017 -0.026 -0.002
O17 0.076 0.041 0.075 0.021 -0.026 -0.001
O18 0.058 0.040 0.048 0.023 -0.007 0.003
O19 0.080 0.042 0.047 0.021 -0.003 0.012
O20 0.065 0.083 0.076 0.041 -0.001 0.024
O21 0.069 0.050 0.064 0.037 -0.005 0.002
O22 0.080 0.044 0.059 0.031 -0.021 -0.005
O23 0.056 0.050 0.049 0.029 -0.013 0.001
O24 0.060 0.034 0.046 0.020 -0.016 -0.002
O25 0.067 0.035 0.048 0.025 -0.018 -0.003
O26 0.073 0.046 0.058 0.022 -0.025 0.010
O27 0.066 0.037 0.060 0.020 -0.024 0.006
O28 0.057 0.045 0.084 0.020 0.003 0.001
O29 0.064 0.067 0.058 0.032 -0.003 0.015
O30 0.058 0.054 0.060 0.027 0.008 0.013
O31 0.060 0.071 0.067 0.046 0.002 0.010
O32 0.060 0.050 0.053 0.034 -0.007 -0.002
O33 0.056 0.036 0.061 0.021 -0.003 0.004
O34 0.051 0.040 0.061 0.028 -0.005 0.000
O35 0.052 0.047 0.053 0.029 0.005 0.012
O36 0.055 0.053 0.060 0.035 0.002 0.015
O37 0.077 0.069 0.056 0.035 0.012 0.028
O38 0.055 0.049 0.040 0.023 -0.003 0.013
O39 0.059 0.050 0.047 0.032 -0.001 0.011
O40 0.059 0.047 0.039 0.022 0.007 0.022
O41 0.047 0.045 0.051 0.024 0.004 0.008
O42 0.049 0.041 0.038 0.020 -0.002 0.004
O43 0.061 0.039 0.039 0.026 -0.002 0.005
O44 0.072 0.065 0.053 0.043 0.008 0.026
O45 0.054 0.043 0.046 0.027 -0.004 0.012
O46 0.061 0.056 0.051 0.037 -0.004 0.008
O47 0.070 0.058 0.045 0.028 0.010 0.017
O48 0.054 0.054 0.066 0.027 -0.010 0.005
O49 0.056 0.052 0.057 0.035 0.001 0.010
O50 0.057 0.048 0.052 0.026 -0.005 0.007
O51 0.061 0.056 0.056 0.030 0.007 0.020
O52 0.060 0.048 0.048 0.024 -0.016 -0.006
O53 0.060 0.047 0.043 0.020 -0.018 0.003
O54 0.057 0.043 0.052 0.026 -0.016 -0.004
O55 0.056 0.046 0.049 0.028 -0.005 0.012
O56 0.055 0.034 0.053 0.022 -0.021 -0.009
O57 0.060 0.045 0.037 0.026 -0.012 -0.006
O58 0.057 0.038 0.048 0.023 -0.008 0.000
O59 0.061 0.068 0.081 0.040 -0.003 0.013
O60 0.061 0.045 0.049 0.027 -0.003 0.009
O61 0.057 0.041 0.053 0.028 -0.006 -0.003
O62 0.051 0.040 0.032 0.015 -0.010 -0.001
O63 0.080 0.033 0.039 0.018 -0.004 -0.005
O64 0.057 0.041 0.047 0.025 -0.006 0.002
O65 0.057 0.043 0.049 0.026 0.003 0.010
O66 0.055 0.072 0.102 0.057 0.000 0.008
N1 0.056 0.048 0.055 0.035 -0.008 -0.004
N2 0.065 0.041 0.056 0.024 -0.018 0.001
N3 0.073 0.058 0.068 0.025 -0.004 0.022
N4 0.064 0.050 0.049 0.027 -0.001 0.012
N5 0.056 0.038 0.051 0.019 -0.020 0.001
N6 0.061 0.041 0.053 0.019 -0.007 0.014
N7 0.058 0.046 0.046 0.027 0.002 0.016
N8 0.079 0.052 0.071 0.040 0.008 0.019
N9 0.050 0.049 0.040 0.024 -0.006 0.007
N10 0.063 0.041 0.056 0.025 -0.010 0.006
N11 0.066 0.040 0.034 0.017 -0.005 0.006
N12 0.057 0.039 0.039 0.022 -0.012 -0.003
N13 0.078 0.060 0.079 0.052 0.002 0.013
N14 0.210 0.138 0.078 0.064 -0.032 -0.034
Mn1 0.053 0.058 0.064 0.038 -0.008 0.003
Mn2 0.061 0.043 0.051 0.030 -0.013 -0.001
Mn3 0.050 0.040 0.053 0.025 -0.012 0.003
Mn4 0.049 0.036 0.050 0.022 -0.012 0.000
Mn5 0.069 0.035 0.047 0.022 -0.018 0.003
Mn6 0.057 0.035 0.046 0.024 -0.014 -0.003
Mn7 0.059 0.035 0.046 0.019 -0.021 0.001
Mn8 0.062 0.043 0.047 0.024 -0.008 0.006
Mn9 0.060 0.035 0.051 0.020 -0.017 0.002
Mn10 0.051 0.044 0.060 0.027 -0.002 0.003
Mn11 0.052 0.044 0.049 0.027 -0.002 0.007
Mn12 0.060 0.049 0.058 0.029 -0.001 0.014
Mn13 0.064 0.043 0.041 0.023 -0.001 0.010
Mn14 0.054 0.046 0.052 0.029 -0.003 0.013
Mn15 0.049 0.039 0.043 0.025 -0.005 0.005
Mn16 0.062 0.049 0.041 0.028 -0.002 0.010
Mn17 0.056 0.041 0.036 0.021 -0.008 0.003
Mn18 0.068 0.036 0.041 0.022 -0.016 -0.004
Mn19 0.053 0.035 0.043 0.022 -0.010 0.000
Mn20 0.058 0.035 0.036 0.019 -0.008 -0.003
Mn21 0.062 0.036 0.044 0.023 -0.008 0.004
Br1 0.071 0.056 0.047 0.030 -0.012 0.006
Br2 0.082 0.056 0.062 0.036 -0.016 -0.012
Br3 0.085 0.046 0.040 0.020 -0.006 0.012
Br4 0.095 0.084 0.049 0.017 -0.010 0.035
Br5 0.076 0.109 0.282 0.132 0.036 0.036
Br6 0.098 0.088 0.115 0.028 0.003 0.052
Br7 0.084 0.134 0.059 0.025 -0.007 -0.003

loop_
_atom_type_symbol
_atom_type_description
_atom_type_scat_dispersion_real
_atom_type_scat_dispersion_imag
_atom_type_scat_source
C C 0.0033 0.0016 'International Tables Vol C Tables 4.2.6.8 and 6.1.1.4'
H H 0.0000 0.0000 'International Tables Vol C Tables 4.2.6.8 and 6.1.1.4'
N N 0.0061 0.0033 'International Tables Vol C Tables 4.2.6.8 and 6.1.1.4'
O O 0.0106 0.0060 'International Tables Vol C Tables 4.2.6.8 and 6.1.1.4'
Mn Mn 0.3368 0.7283 'International Tables Vol C Tables 4.2.6.8 and 6.1.1.4'
Br Br -0.2901 2.4595 'International Tables Vol C Tables 4.2.6.8 and 6.1.1.4'

loop_
_geom_angle_atom_site_label_1
_geom_angle_atom_site_label_2
_geom_angle_atom_site_label_3
_geom_angle
_geom_angle_site_symmetry_1
_geom_angle_site_symmetry_3
N2 C1 C2 123.9(7) . .
C3 C2 C7 117.7(9) . .
C3 C2 C1 117.9(8) . .
C7 C2 C1 124.3(7) . .
C4 C3 C2 121.9(9) . .
C4 C3 H3 119.0 . .
C2 C3 H3 119.0 . .
C3 C4 C5 120.6(9) . .
C3 C4 H4 119.7 . .
C5 C4 H4 119.7 . .
C6 C5 C4 118.1(11) . .
C6 C5 H5 121.0 . .
C4 C5 H5 121.0 . .
C5 C6 C7 122.0(10) . .
C5 C6 H6 119.0 . .
C7 C6 H6 119.0 . .
O21 C7 C6 119.7(8) . .
O21 C7 C2 121.0(8) . .
C6 C7 C2 119.3(8) . .
N3 C8 C9 125.1(10) . .
N3 C8 H8 129(6) . .
C9 C8 H8 106(6) . .
C14 C9 C10 121.6(10) . .
C14 C9 C8 123.5(9) . .
C10 C9 C8 114.6(11) . .
C9 C10 C11 113.9(13) . .
C9 C10 H10 123.1 . .
C11 C10 H10 123.1 . .
C12 C11 C10 123.1(17) . .
C12 C11 H11 118.5 . .
C10 C11 H11 118.5 . .
C11 C12 C13 121.2(15) . .
C11 C12 H12 119.4 . .
C13 C12 H12 119.4 . .
C14 C13 C12 120.8(11) . .
C14 C13 H13 119.6 . .
C12 C13 H13 119.6 . .
O19 C14 C13 119.2(9) . .
O19 C14 C9 122.3(8) . .
C13 C14 C9 118.4(9) . .
N4 C15 C16 122.4(7) . .
N4 C15 H15 124(6) . .
C16 C15 H15 113(6) . .
C118 C16 C17 120.3(8) . .
C118 C16 C15 124.0(7) . .
C17 C16 C15 115.3(8) . .
C18 C17 C16 122.8(12) . .
C18 C17 H17 118.6 . .
C16 C17 H17 118.6 . .
C17 C18 C67 115.1(16) . .
C17 C18 H18 122.4 . .
C67 C18 H18 122.4 . .
C28 C19 C30 122.4(12) . .
C28 C19 H19 118.8 . .
C30 C19 H19 118.8 . .
C118 C20 C67 116.2(12) . .
C118 C20 H20 121.9 . .
C67 C20 H20 121.9 . .
C26 C21 C22 117.3(6) . .
C26 C21 C117 124.4(6) . .
C22 C21 C117 118.3(6) . .
C23 C22 C21 121.4(7) . .
C23 C22 H22 119.3 . .
C21 C22 H22 119.3 . .
C24 C23 C22 119.6(8) . .
C24 C23 H23 120.2 . .
C22 C23 H23 120.2 . .
C23 C24 C25 122.1(8) . .
C23 C24 H24 119.0 . .
C25 C24 H24 119.0 . .
C26 C25 C24 119.8(7) . .
C26 C25 H25 120.1 . .
C24 C25 H25 120.1 . .
O5 C26 C25 118.8(6) . .
O5 C26 C21 121.3(6) . .
C25 C26 C21 119.8(6) . .
N6 C27 C28 123.6(8) . .
N6 C27 H27 118(5) . .
C28 C27 H27 118(5) . .
C19 C28 C29 118.2(8) . .
C19 C28 C27 118.9(9) . .
C29 C28 C27 122.7(8) . .
O12 C29 C32 119.7(8) . .
O12 C29 C28 121.9(7) . .
C32 C29 C28 118.4(9) . .
C31 C30 C19 116.3(14) . .
C31 C30 H30 121.9 . .
C19 C30 H30 121.9 . .
C32 C31 C30 121.6(13) . .
C32 C31 H31 119.2 . .
C30 C31 H31 119.2 . .
C31 C32 C29 122.7(10) . .
C31 C32 H32 118.7 . .
C29 C32 H32 118.7 . .
N1 C33 C34 122.7(8) . .
N1 C33 H33 110(6) . .
C34 C33 H33 125(6) . .
C35 C34 C39 122.0(9) . .
C35 C34 C33 115.1(9) . .
C39 C34 C33 122.9(7) . .
C36 C35 C34 120.2(13) . .
C36 C35 H35 119.9 . .
C34 C35 H35 119.9 . .
C35 C36 C37 120.7(15) . .
C35 C36 H36 119.6 . .
C37 C36 H36 119.6 . .
C36 C37 C38 121.3(11) . .
C36 C37 H37 119.3 . .
C38 C37 H37 119.3 . .
C39 C38 C37 118.4(12) . .
C39 C38 H38 120.8 . .
C37 C38 H38 120.8 . .
O66 C39 C34 124.6(7) . .
O66 C39 C38 118.1(10) . .
C34 C39 C38 117.3(9) . .
O11 C40 O10 123.5(7) . .
O11 C40 C41 118.1(7) . .
O10 C40 C41 118.4(7) . .
C40 C41 H41A 109.5 . .
C40 C41 H41B 109.5 . .
H41A C41 H41B 109.5 . .
C40 C41 H41C 109.5 . .
H41A C41 H41C 109.5 . .
H41B C41 H41C 109.5 . .
O9 C42 O8 119.0(6) . .
O9 C42 C43 122.0(6) . .
O8 C42 C43 119.0(6) . .
C42 C43 H43A 109.5 . .
C42 C43 H43B 109.5 . .
H43A C43 H43B 109.5 . .
C42 C43 H43C 109.5 . .
H43A C43 H43C 109.5 . .
H43B C43 H43C 109.5 . .
O7 C44 O6 126.0(6) . .
O7 C44 C45 118.1(7) . .
O6 C44 C45 115.6(7) . .
C44 C45 H45A 109.5 . .
C44 C45 H45B 109.5 . .
H45A C45 H45B 109.5 . .
C44 C45 H45C 109.5 . .
H45A C45 H45C 109.5 . .
H45B C45 H45C 109.5 . .
O24 C46 O25 119.2(6) . .
O24 C46 C47 120.9(6) . .
O25 C46 C47 119.9(6) . .
C46 C47 H47A 109.5 . .
C46 C47 H47B 109.5 . .
H47A C47 H47B 109.5 . .
C46 C47 H47C 109.5 . .
H47A C47 H47C 109.5 . .
H47B C47 H47C 109.5 . .
O27 C48 O26 123.9(6) . .
O27 C48 C49A 111.4(10) . .
O26 C48 C49A 119.4(9) . .
O27 C48 C49B 121.0(10) . .
O26 C48 C49B 108.2(9) . .
C49A C48 C49B 53.0(9) . .
C48 C49A H49A 109.5 . .
C48 C49A H49B 109.5 . .
H49A C49A H49B 109.5 . .
C48 C49A H49C 109.5 . .
H49A C49A H49C 109.5 . .
H49B C49A H49C 109.5 . .
C48 C49B H49D 109.5 . .
C48 C49B H49E 109.5 . .
H49D C49B H49E 109.5 . .
C48 C49B H49F 109.5 . .
H49D C49B H49F 109.5 . .
H49E C49B H49F 109.5 . .
O14 C50 O15 120.8(6) . .
O14 C50 C51 121.7(7) . .
O15 C50 C51 117.6(7) . .
C50 C51 H51A 109.5 . .
C50 C51 H51B 109.5 . .
H51A C51 H51B 109.5 . .
C50 C51 H51C 109.5 . .
H51A C51 H51C 109.5 . .
H51B C51 H51C 109.5 . .
O33 C52 O34 118.0(7) . .
O33 C52 C53 122.2(7) . .
O34 C52 C53 119.8(7) . .
C52 C53 H53A 109.5 . .
C52 C53 H53B 109.5 . .
H53A C53 H53B 109.5 . .
C52 C53 H53C 109.5 . .
H53A C53 H53C 109.5 . .
H53B C53 H53C 109.5 . .
O41 C54 O35 124.3(6) . 1_655
O41 C54 C55 118.5(7) . .
O35 C54 C55 117.2(6) 1_655 .
C54 C55 H55A 109.5 . .
C54 C55 H55B 109.5 . .
H55A C55 H55B 109.5 . .
C54 C55 H55C 109.5 . .
H55A C55 H55C 109.5 . .
H55B C55 H55C 109.5 . .
N7 C56 C57 121.8(7) . .
N7 C56 H56 126(6) . .
C57 C56 H56 111(6) . .
C58 C57 C62 120.6(7) . .
C58 C57 C56 123.8(7) . .
C62 C57 C56 115.6(8) . .
O44 C58 C57 124.6(6) 1_455 .
O44 C58 C59 115.6(8) 1_455 .
C57 C58 C59 119.7(8) . .
C58 C59 C60 114.6(10) . .
C58 C59 H59 122.7 . .
C60 C59 H59 122.7 . .
C61 C60 C59 125.8(11) . .
C61 C60 H60 117.1 . .
C59 C60 H60 117.1 . .
C60 C61 C62 116.4(12) . .
C60 C61 H61 121.8 . .
C62 C61 H61 121.8 . .
C61 C62 C57 122.6(10) . .
C61 C62 H62 118.7 . .
C57 C62 H62 118.7 . .
N8 C63 C80 126.3(8) . .
N8 C63 H63 114(6) . .
C80 C63 H63 116(6) . .
O38 C64 O39 118.9(6) . .
O38 C64 C65 121.2(6) . .
O39 C64 C65 119.9(6) . .
C64 C65 H65A 109.5 . .
C64 C65 H65B 109.5 . .
H65A C65 H65B 109.5 . .
C64 C65 H65C 109.5 . .
H65A C65 H65C 109.5 . .
H65B C65 H65C 109.5 . .
N9 C66 C108 125.2(6) . .
N9 C66 H66 118(6) . .
C108 C66 H66 116(6) . .
C20 C67 C18 121.3(17) . .
C20 C67 H67 119.4 . .
C18 C67 H67 119.4 . .
N12 C68 C69 121.4(7) . 2_757
C70 C69 C74 119.6(7) . .
C70 C69 C68 117.0(7) . 2_757
C74 C69 C68 123.4(7) . 2_757
C71 C70 C69 120.1(8) . .
C71 C70 H70 120.0 . .
C69 C70 H70 120.0 . .
C72 C71 C70 120.1(9) . .
C72 C71 H71 119.9 . .
C70 C71 H71 119.9 . .
C71 C72 C73 121.1(8) . .
C71 C72 H72 119.4 . .
C73 C72 H72 119.4 . .
C72 C73 C74 122.7(8) . .
C72 C73 H73 118.7 . .
C74 C73 H73 118.7 . .
O63 C74 C73 120.0(7) . .
O63 C74 C69 123.6(6) . .
C73 C74 C69 116.4(7) . .
O47 C75 C80 121.6(7) . .
O47 C75 C76 116.2(7) . .
C80 C75 C76 122.2(7) . .
C75 C76 C77 117.8(9) . .
C75 C76 H76 121.1 . .
C77 C76 H76 121.1 . .
C78 C77 C76 119.1(9) . .
C78 C77 H77 120.4 . .
C76 C77 H77 120.4 . .
C77 C78 C79 122.9(9) . .
C77 C78 H78 118.6 . .
C79 C78 H78 118.6 . .
C78 C79 C80 120.4(9) . .
C78 C79 H79 119.8 . .
C80 C79 H79 119.8 . .
C75 C80 C79 117.4(8) . .
C75 C80 C63 124.7(7) . .
C79 C80 C63 117.6(8) . .
N13 C81 C82 150.8(12) . .
C81 C82 H82A 109.5 . .
C81 C82 H82B 109.5 . .
H82A C82 H82B 109.5 . .
C81 C82 H82C 109.5 . .
H82A C82 H82C 109.5 . .
H82B C82 H82C 109.5 . .
O56 C83 O57 118.3(6) . .
O56 C83 C84 123.0(6) . .
O57 C83 C84 118.7(6) . .
C83 C84 H84A 109.5 . .
C83 C84 H84B 109.5 . .
H84A C84 H84B 109.5 . .
C83 C84 H84C 109.5 . .
H84A C84 H84C 109.5 . .
H84B C84 H84C 109.5 . .
N10 C85 C86 122.6(7) . 2_657
N10 C85 H85 128(5) . .
C86 C85 H85 109(5) 2_657 .
C87 C86 C91 119.4(8) . .
C87 C86 C85 117.4(8) . 2_657
C91 C86 C85 123.2(7) . 2_657
C86 C87 C88 120.5(10) . .
C86 C87 H87 119.7 . .
C88 C87 H87 119.7 . .
C89 C88 C87 119.6(9) . .
C89 C88 H88 120.2 . .
C87 C88 H88 120.2 . .
C90 C89 C88 118.6(9) . .
C90 C89 H89 120.7 . .
C88 C89 H89 120.7 . .
C89 C90 C91 124.8(9) . .
C89 C90 H90 117.6 . .
C91 C90 H90 117.6 . .
O59 C91 C90 119.7(8) . .
O59 C91 C86 123.3(8) . .
C90 C91 C86 117.0(8) . .
N11 C92 C93 124.6(6) . 2_657
C94 C93 C98 118.6(8) . .
C94 C93 C92 117.3(7) . 2_657
C98 C93 C92 124.0(7) . 2_657
C93 C94 C95 122.0(9) . .
C93 C94 H94 119.0 . .
C95 C94 H94 119.0 . .
C96 C95 C94 119.1(9) . .
C96 C95 H95 120.4 . .
C94 C95 H95 120.4 . .
C95 C96 C97 121.5(10) . .
C95 C96 H96 119.2 . .
C97 C96 H96 119.2 . .
C96 C97 C98 119.2(9) . .
C96 C97 H97 120.4 . .
C98 C97 H97 120.4 . .
O60 C98 C93 123.9(7) . .
O60 C98 C97 116.6(7) . .
C93 C98 C97 119.4(7) . .
O55 C99 O40 125.3(6) . 2_757
O55 C99 C100 121.6(6) . .
O40 C99 C100 113.1(6) 2_757 .
C99 C100 H10A 109.5 . .
C99 C100 H10B 109.5 . .
H10A C100 H10B 109.5 . .
C99 C100 H10C 109.5 . .
H10A C100 H10C 109.5 . .
H10B C100 H10C 109.5 . .
O32 C101 O54 125.5(7) . 2_657
O32 C101 C102 118.0(7) . .
O54 C101 C102 116.5(7) 2_657 .
C101 C102 H7A 109.5 . .
C101 C102 H7B 109.5 . .
H7A C102 H7B 109.5 . .
C101 C102 H7C 109.5 . .
H7A C102 H7C 109.5 . .
H7B C102 H7C 109.5 . .
O64 C103 C104 119.3(6) . .
O64 C103 C108 120.8(6) . .
C104 C103 C108 119.8(6) . .
C105 C104 C103 120.7(7) . .
C105 C104 H104 119.6 . .
C103 C104 H104 119.6 . .
C104 C105 C106 120.3(7) . .
C104 C105 H105 119.9 . .
C106 C105 H105 119.9 . .
C107 C106 C105 119.7(8) . .
C107 C106 H106 120.1 . .
C105 C106 H106 120.1 . .
C106 C107 C108 122.7(8) . .
C106 C107 H107 118.7 . .
C108 C107 H107 118.7 . .
C107 C108 C103 116.8(6) . .
C107 C108 C66 118.9(7) . .
C103 C108 C66 124.2(7) . .
C110 C109 N14 111.1(16) . .
C110 C109 H9A 109.4 . .
N14 C109 H9A 109.4 . .
C110 C109 H9B 109.4 . .
N14 C109 H9B 109.4 . .
H9A C109 H9B 108.0 . .
C109 C110 H8A 109.5 . .
C109 C110 H8B 109.5 . .
H8A C110 H8B 109.5 . .
C109 C110 H8C 109.5 . .
H8A C110 H8C 109.5 . .
H8B C110 H8C 109.5 . .
N14 C111 C112 116.1(14) . .
N14 C111 H14A 108.3 . .
C112 C111 H14A 108.3 . .
N14 C111 H14B 108.3 . .
C112 C111 H14B 108.3 . .
H14A C111 H14B 107.4 . .
C111 C112 H15C 109.5 . .
C111 C112 H15D 109.5 . .
H15C C112 H15D 109.5 . .
C111 C112 H15E 109.5 . .
H15C C112 H15E 109.5 . .
H15D C112 H15E 109.5 . .
C114 C113 N14 110.1(11) . .
C114 C113 H16A 109.6 . .
N14 C113 H16A 109.6 . .
C114 C113 H16B 109.6 . .
N14 C113 H16B 109.6 . .
H16A C113 H16B 108.2 . .
C113 C114 H26A 109.5 . .
C113 C114 H26B 109.5 . .
H26A C114 H26B 109.5 . .
C113 C114 H26C 109.5 . .
H26A C114 H26C 109.5 . .
H26B C114 H26C 109.5 . .
N14 C115 C116 116.2(15) . .
N14 C115 H27A 108.2 . .
C116 C115 H27A 108.2 . .
N14 C115 H27B 108.2 . .
C116 C115 H27B 108.2 . .
H27A C115 H27B 107.4 . .
C115 C116 H28A 109.5 . .
C115 C116 H28B 109.5 . .
H28A C116 H28B 109.5 . .
C115 C116 H28C 109.5 . .
H28A C116 H28C 109.5 . .
H28B C116 H28C 109.5 . .
N5 C117 C21 125.1(7) . .
N5 C117 H117 112(5) . .
C21 C117 H117 118(5) . .
O17 C118 C20 115.2(8) . .
O17 C118 C16 123.4(7) . .
C20 C118 C16 121.4(8) . .
Mn8 O1 Mn1 120.8(3) . .
Mn8 O1 Mn2 118.9(2) . .
Mn1 O1 Mn2 103.4(2) . .
Mn2 O2 Mn5 118.8(2) . .
Mn2 O2 Mn7 121.3(2) . .
Mn5 O2 Mn7 104.2(2) . .
Mn4 O3 Mn3 112.82(18) . .
Mn4 O3 Mn6 113.8(2) . .
Mn3 O3 Mn6 116.13(18) . .
Mn7 O4 Mn9 119.1(2) . .
Mn7 O4 Mn8 121.4(2) . .
Mn9 O4 Mn8 105.5(2) . .
C26 O5 Mn7 130.1(4) . .
C26 O5 Mn5 141.7(4) . .
Mn7 O5 Mn5 88.03(16) . .
C44 O6 Mn4 134.9(5) . .
C44 O7 Mn3 122.5(4) . .
C42 O8 Mn3 96.9(4) . .
C42 O8 Mn1 136.8(4) . .
Mn3 O8 Mn1 121.66(19) . .
C42 O9 Mn14 140.9(4) . .
C42 O9 Mn3 87.9(4) . .
Mn14 O9 Mn3 125.6(2) . .
C40 O10 Mn4 132.4(5) . .
C40 O11 Mn6 133.4(5) . .
C29 O12 Mn5 128.4(5) . .
N6 O13 Mn7 104.8(4) . .
N6 O13 Mn4 117.7(4) . .
Mn7 O13 Mn4 115.5(2) . .
C50 O14 Mn10 139.1(4) . .
C50 O14 Mn4 88.3(4) . .
Mn10 O14 Mn4 129.9(2) . .
C50 O15 Mn9 138.5(5) . .
C50 O15 Mn4 93.3(4) . .
Mn9 O15 Mn4 124.3(2) . .
N5 O16 Mn9 117.8(4) . .
C118 O17 Mn9 129.2(5) . .
N4 O18 Mn3 118.5(4) . .
N4 O18 Mn8 104.3(3) . .
Mn3 O18 Mn8 115.94(19) . .
C14 O19 Mn8 130.5(6) . .
C14 O19 Mn9 136.3(6) . .
Mn8 O19 Mn9 87.67(19) . .
N3 O20 Mn1 116.1(4) . .
C7 O21 Mn2 131.8(5) . .
C7 O21 Mn1 136.8(5) . .
Mn2 O21 Mn1 88.60(17) . .
N2 O22 Mn5 118.0(4) . .
N1 O23 Mn2 104.9(3) . .
N1 O23 Mn6 118.4(3) . .
Mn2 O23 Mn6 118.5(2) . .
C46 O24 Mn5 135.2(4) . .
C46 O24 Mn6 95.6(4) . .
Mn5 O24 Mn6 123.6(2) . .
C46 O25 Mn18 139.6(4) . .
C46 O25 Mn6 87.9(4) . .
Mn18 O25 Mn6 132.37(19) . .
C48 O26 Mn6 126.3(5) . .
C48 O27 Mn3 132.5(5) . .
C101 O32 Mn11 134.4(5) . .
C52 O33 Mn10 142.0(5) . .
C52 O33 Mn11 88.9(4) . .
Mn10 O33 Mn11 125.2(2) . .
C52 O34 Mn11 96.8(4) . .
C52 O34 Mn12 137.8(5) . .
Mn11 O34 Mn12 120.5(2) . .
C54 O35 Mn11 126.8(4) 1_455 .
N7 O36 Mn11 117.9(4) . .
N7 O36 Mn13 104.4(4) . .
Mn11 O36 Mn13 114.78(19) . .
N8 O37 Mn12 116.6(4) . .
C64 O38 Mn14 137.1(4) . .
C64 O38 Mn15 89.5(4) . .
Mn14 O38 Mn15 130.7(2) . .
C64 O39 Mn16 135.9(4) . .
C64 O39 Mn15 94.6(4) . .
Mn16 O39 Mn15 123.4(2) . .
C99 O40 Mn15 132.3(4) 2_757 .
C54 O41 Mn15 133.8(5) . .
Mn15 O42 Mn11 112.39(18) 1_455 .
Mn15 O42 Mn19 115.61(19) 1_455 2_657
Mn11 O42 Mn19 115.62(19) . 2_657
N12 O43 Mn15 117.1(3) . .
N12 O43 Mn17 105.0(3) . .
Mn15 O43 Mn17 117.2(2) . .
C58 O44 Mn16 127.1(5) 1_655 .
Mn17 O45 Mn16 120.0(2) 1_455 1_455
Mn17 O45 Mn13 120.0(2) 1_455 .
Mn16 O45 Mn13 103.5(2) 1_455 .
N9 O46 Mn16 117.4(3) . .
C75 O47 Mn13 130.9(5) . .
C75 O47 Mn16 135.5(4) . 1_455
Mn13 O47 Mn16 88.71(18) . 1_455
C101 O54 Mn19 125.6(5) 2_657 .
C99 O55 Mn19 133.1(4) . .
C83 O56 Mn18 136.8(4) . .
C83 O56 Mn19 88.2(4) . .
Mn18 O56 Mn19 132.60(19) . .
C83 O57 Mn20 134.9(4) . .
C83 O57 Mn19 97.3(4) . .
Mn20 O57 Mn19 124.26(19) . .
N10 O58 Mn19 117.8(3) . .
N10 O58 Mn21 107.2(3) . .
Mn19 O58 Mn21 113.5(2) . .
C91 O59 Mn12 127.3(5) . .
C98 O60 Mn21 128.1(5) . 2_657
C98 O60 Mn12 133.1(4) . .
Mn21 O60 Mn12 88.17(17) 2_657 .
N11 O61 Mn20 117.8(3) . .
Mn21 O62 Mn20 119.4(2) 2_757 2_757
Mn21 O62 Mn17 122.3(2) 2_757 .
Mn20 O62 Mn17 102.8(2) 2_757 .
C74 O63 Mn20 128.3(4) . .
C103 O64 Mn17 131.7(4) . .
C103 O64 Mn20 132.7(4) . 2_757
Mn17 O64 Mn20 87.63(17) . 2_757
Mn13 O65 Mn12 119.4(2) . .
Mn13 O65 Mn21 120.5(2) . 2_657
Mn12 O65 Mn21 104.8(2) . 2_657
C39 O66 Mn1 127.2(6) . .
C33 N1 O23 115.7(6) . .
C33 N1 Mn1 128.3(6) . .
O23 N1 Mn1 115.7(4) . .
C1 N2 O22 113.7(6) . .
C1 N2 Mn2 127.2(6) . .
O22 N2 Mn2 119.0(4) . .
C8 N3 O20 113.0(7) . .
C8 N3 Mn8 125.3(7) . .
O20 N3 Mn8 121.7(5) . .
C15 N4 O18 115.3(6) . .
C15 N4 Mn9 127.0(5) . .
O18 N4 Mn9 117.7(4) . .
C117 N5 O16 115.3(6) . .
C117 N5 Mn7 126.1(5) . .
O16 N5 Mn7 118.5(4) . .
C27 N6 O13 116.4(6) . .
C27 N6 Mn5 125.8(5) . .
O13 N6 Mn5 117.6(4) . .
C56 N7 O36 115.1(6) . .
C56 N7 Mn16 128.3(5) . 1_455
O36 N7 Mn16 116.4(4) . 1_455
C63 N8 O37 115.6(7) . .
C63 N8 Mn13 124.8(6) . .
O37 N8 Mn13 119.6(4) . .
C66 N9 O46 114.3(5) . .
C66 N9 Mn17 127.0(5) . .
O46 N9 Mn17 118.6(4) . .
C85 N10 O58 118.7(6) . .
C85 N10 Mn12 125.7(6) . 2_657
O58 N10 Mn12 115.4(4) . 2_657
C92 N11 O61 114.9(5) . .
C92 N11 Mn21 126.1(5) . .
O61 N11 Mn21 119.0(4) . .
C68 N12 O43 115.0(5) . .
C68 N12 Mn20 128.6(4) . 2_757
O43 N12 Mn20 116.1(4) . 2_757
C81 N13 Mn18 132.8(8) . .
C115 N14 C113 116.6(14) . .
C115 N14 C111 108.7(12) . .
C113 N14 C111 109.9(9) . .
C115 N14 C109 109.0(12) . .
C113 N14 C109 107.1(10) . .
C111 N14 C109 105.1(13) . .
O66 Mn1 O1 176.4(2) . .
O66 Mn1 O20 89.1(2) . .
O1 Mn1 O20 91.5(2) . .
O66 Mn1 N1 90.2(3) . .
O1 Mn1 N1 88.7(2) . .
O20 Mn1 N1 173.4(2) . .
O66 Mn1 O8 97.40(19) . .
O1 Mn1 O8 86.07(18) . .
O20 Mn1 O8 96.7(2) . .
N1 Mn1 O8 89.92(19) . .
O66 Mn1 O21 103.02(19) . .
O1 Mn1 O21 73.34(18) . .
O20 Mn1 O21 97.5(2) . .
N1 Mn1 O21 76.23(19) . .
O8 Mn1 O21 155.20(18) . .
O66 Mn1 Mn2 137.61(16) . .
O1 Mn1 Mn2 38.95(13) . .
O20 Mn1 Mn2 109.84(16) . .
N1 Mn1 Mn2 66.70(16) . .
O8 Mn1 Mn2 116.58(13) . .
O21 Mn1 Mn2 38.99(12) . .
O2 Mn2 O21 176.2(2) . .
O2 Mn2 O1 94.34(19) . .
O21 Mn2 O1 84.6(2) . .
O2 Mn2 N2 89.8(2) . .
O21 Mn2 N2 91.3(2) . .
O1 Mn2 N2 175.6(2) . .
O2 Mn2 O23 93.34(18) . .
O21 Mn2 O23 90.0(2) . .
O1 Mn2 O23 80.44(18) . .
N2 Mn2 O23 97.9(2) . .
O2 Mn2 Br1 84.77(13) . .
O21 Mn2 Br1 91.53(16) . .
O1 Mn2 Br1 84.20(13) . .
N2 Mn2 Br1 97.60(17) . .
O23 Mn2 Br1 164.34(12) . .
O2 Mn2 Mn1 127.83(13) . .
O21 Mn2 Mn1 52.41(13) . .
O1 Mn2 Mn1 37.64(14) . .
N2 Mn2 Mn1 137.98(19) . .
O23 Mn2 Mn1 65.91(13) . .
Br1 Mn2 Mn1 103.14(5) . .
O2 Mn2 Mn5 31.04(13) . .
O21 Mn2 Mn5 150.95(15) . .
O1 Mn2 Mn5 123.67(15) . .
N2 Mn2 Mn5 60.19(19) . .
O23 Mn2 Mn5 88.53(13) . .
Br1 Mn2 Mn5 97.52(4) . .
Mn1 Mn2 Mn5 148.47(5) . .
O3 Mn3 O7 108.88(17) . .
O3 Mn3 O18 98.10(16) . .
O7 Mn3 O18 92.30(18) . .
O3 Mn3 O27 90.93(16) . .
O7 Mn3 O27 86.32(18) . .
O18 Mn3 O27 170.83(17) . .
O3 Mn3 O8 109.20(16) . .
O7 Mn3 O8 141.89(17) . .
O18 Mn3 O8 83.89(18) . .
O27 Mn3 O8 91.59(18) . .
O3 Mn3 O9 162.40(16) . .
O7 Mn3 O9 86.34(16) . .
O18 Mn3 O9 89.83(16) . .
O27 Mn3 O9 81.04(16) . .
O8 Mn3 O9 55.83(14) . .
O3 Mn4 O10 104.77(17) . .
O3 Mn4 O6 93.87(16) . .
O10 Mn4 O6 89.87(18) . .
O3 Mn4 O13 94.82(16) . .
O10 Mn4 O13 94.05(17) . .
O6 Mn4 O13 169.22(17) . .
O3 Mn4 O15 108.50(17) . .
O10 Mn4 O15 146.67(18) . .
O6 Mn4 O15 89.86(17) . .
O13 Mn4 O15 81.35(16) . .
O3 Mn4 O14 164.30(17) . .
O10 Mn4 O14 90.11(17) . .
O6 Mn4 O14 80.97(16) . .
O13 Mn4 O14 88.98(16) . .
O15 Mn4 O14 56.98(16) . .
O12 Mn5 O2 174.6(2) . .
O12 Mn5 O22 89.9(2) . .
O2 Mn5 O22 91.5(2) . .
O12 Mn5 N6 90.6(2) . .
O2 Mn5 N6 87.6(2) . .
O22 Mn5 N6 175.4(2) . .
O12 Mn5 O24 98.21(19) . .
O2 Mn5 O24 86.82(17) . .
O22 Mn5 O24 95.06(19) . .
N6 Mn5 O24 89.4(2) . .
O12 Mn5 O5 102.21(19) . .
O2 Mn5 O5 72.45(17) . .
O22 Mn5 O5 98.98(19) . .
N6 Mn5 O5 76.4(2) . .
O24 Mn5 O5 155.13(15) . .
O12 Mn5 Mn7 136.75(16) . .
O2 Mn5 Mn7 38.07(13) . .
O22 Mn5 Mn7 109.94(17) . .
N6 Mn5 Mn7 66.80(17) . .
O24 Mn5 Mn7 116.89(12) . .
O5 Mn5 Mn7 38.66(10) . .
O12 Mn5 Mn2 152.35(18) . .
O2 Mn5 Mn2 30.20(13) . .
O22 Mn5 Mn2 62.75(16) . .
N6 Mn5 Mn2 117.01(17) . .
O24 Mn5 Mn2 81.12(13) . .
O5 Mn5 Mn2 87.20(13) . .
Mn7 Mn5 Mn2 63.40(4) . .
O3 Mn6 O26 102.97(17) . .
O3 Mn6 O11 98.25(17) . .
O26 Mn6 O11 89.28(19) . .
O3 Mn6 O23 93.87(17) . .
O26 Mn6 O23 95.04(19) . .
O11 Mn6 O23 165.89(17) . .
O3 Mn6 O24 109.21(16) . .
O26 Mn6 O24 147.66(17) . .
O11 Mn6 O24 89.21(17) . .
O23 Mn6 O24 79.96(17) . .
O3 Mn6 O25 165.82(15) . .
O26 Mn6 O25 91.20(17) . .
O11 Mn6 O25 81.88(17) . .
O23 Mn6 O25 84.60(17) . .
O24 Mn6 O25 56.63(15) . .
O4 Mn7 O5 174.5(2) . .
O4 Mn7 O2 94.45(18) . .
O5 Mn7 O2 85.77(19) . .
O4 Mn7 N5 88.9(2) . .
O5 Mn7 N5 90.8(2) . .
O2 Mn7 N5 176.42(19) . .
O4 Mn7 O13 96.21(18) . .
O5 Mn7 O13 89.2(2) . .
O2 Mn7 O13 80.92(18) . .
N5 Mn7 O13 100.1(2) . .
O4 Mn7 Br1 82.95(14) . .
O5 Mn7 Br1 91.68(17) . .
O2 Mn7 Br1 82.00(14) . .
N5 Mn7 Br1 97.12(18) . .
O13 Mn7 Br1 162.78(12) . .
O4 Mn7 Mn5 128.68(13) . .
O5 Mn7 Mn5 53.32(14) . .
O2 Mn7 Mn5 37.70(13) . .
N5 Mn7 Mn5 139.67(16) . .
O13 Mn7 Mn5 65.89(11) . .
Br1 Mn7 Mn5 101.21(4) . .
O4 Mn7 Mn9 30.57(13) . .
O5 Mn7 Mn9 150.50(15) . .
O2 Mn7 Mn9 123.31(12) . .
N5 Mn7 Mn9 60.20(15) . .
O13 Mn7 Mn9 90.67(11) . .
Br1 Mn7 Mn9 96.90(4) . .
Mn5 Mn7 Mn9 149.55(4) . .
O1 Mn8 O19 176.52(19) . .
O1 Mn8 O4 94.57(19) . .
O19 Mn8 O4 84.9(2) . .
O1 Mn8 N3 87.8(2) . .
O19 Mn8 N3 92.9(3) . .
O4 Mn8 N3 177.0(2) . .
O1 Mn8 O18 93.31(18) . .
O19 Mn8 O18 90.01(18) . .
O4 Mn8 O18 80.76(17) . .
N3 Mn8 O18 97.2(2) . .
O1 Mn8 Br1 84.83(13) . .
O19 Mn8 Br1 91.69(14) . .
O4 Mn8 Br1 83.34(12) . .
N3 Mn8 Br1 98.79(18) . .
O18 Mn8 Br1 163.80(13) . .
O1 Mn8 Mn9 127.06(15) . .
O19 Mn8 Mn9 53.63(16) . .
O4 Mn8 Mn9 36.93(12) . .
N3 Mn8 Mn9 140.1(2) . .
O18 Mn8 Mn9 65.74(12) . .
Br1 Mn8 Mn9 102.71(4) . .
O17 Mn9 O4 175.0(2) . .
O17 Mn9 O16 90.1(2) . .
O4 Mn9 O16 92.04(18) . .
O17 Mn9 N4 89.9(2) . .
O4 Mn9 N4 87.5(2) . .
O16 Mn9 N4 174.3(2) . .
O17 Mn9 O15 97.4(2) . .
O4 Mn9 O15 86.94(18) . .
O16 Mn9 O15 95.2(2) . .
N4 Mn9 O15 90.5(2) . .
O17 Mn9 O19 103.5(2) . .
O4 Mn9 O19 71.67(18) . .
O16 Mn9 O19 99.3(2) . .
N4 Mn9 O19 75.1(2) . .
O15 Mn9 O19 154.45(17) . .
O17 Mn9 Mn8 137.38(19) . .
O4 Mn9 Mn8 37.61(14) . .
O16 Mn9 Mn8 110.91(15) . .
N4 Mn9 Mn8 65.64(16) . .
O15 Mn9 Mn8 116.10(12) . .
O19 Mn9 Mn8 38.70(11) . .
O17 Mn9 Mn7 152.94(16) . .
O4 Mn9 Mn7 30.30(13) . .
O16 Mn9 Mn7 63.35(13) . .
N4 Mn9 Mn7 117.06(17) . .
O15 Mn9 Mn7 80.83(11) . .
O19 Mn9 Mn7 86.98(11) . .
Mn8 Mn9 Mn7 63.53(3) . .
O29 Mn10 O14 86.27(18) . .
O29 Mn10 O31 174.7(2) . .
O14 Mn10 O31 93.37(18) . .
O29 Mn10 O30 90.53(19) . .
O14 Mn10 O30 170.11(18) . .
O31 Mn10 O30 90.68(19) . .
O29 Mn10 O28 93.1(2) . .
O14 Mn10 O28 84.39(18) . .
O31 Mn10 O28 92.1(2) . .
O30 Mn10 O28 86.45(19) . .
O29 Mn10 O33 92.07(19) . .
O14 Mn10 O33 99.44(17) . .
O31 Mn10 O33 82.75(18) . .
O30 Mn10 O33 90.01(18) . .
O28 Mn10 O33 173.74(19) . .
O42 Mn11 O35 106.19(17) . .
O42 Mn11 O36 98.97(17) . .
O35 Mn11 O36 91.80(17) . .
O42 Mn11 O32 90.82(16) . .
O35 Mn11 O32 86.45(18) . .
O36 Mn11 O32 170.15(18) . .
O42 Mn11 O34 111.02(16) . .
O35 Mn11 O34 142.78(17) . .
O36 Mn11 O34 82.12(17) . .
O32 Mn11 O34 93.41(18) . .
O42 Mn11 O33 164.55(16) . .
O35 Mn11 O33 87.40(16) . .
O36 Mn11 O33 87.66(17) . .
O32 Mn11 O33 82.58(17) . .
O34 Mn11 O33 55.81(15) . .
O59 Mn12 O65 175.8(2) . .
O59 Mn12 O37 88.2(2) . .
O65 Mn12 O37 92.2(2) . .
O59 Mn12 N10 90.5(2) . 2_657
O65 Mn12 N10 88.7(2) . 2_657
O37 Mn12 N10 175.9(2) . 2_657
O59 Mn12 O34 96.9(2) . .
O65 Mn12 O34 87.11(18) . .
O37 Mn12 O34 97.20(19) . .
N10 Mn12 O34 86.8(2) 2_657 .
O59 Mn12 O60 103.09(19) . .
O65 Mn12 O60 72.76(17) . .
O37 Mn12 O60 99.39(19) . .
N10 Mn12 O60 77.07(19) 2_657 .
O34 Mn12 O60 154.27(17) . .
O59 Mn12 Mn21 137.93(16) . 2_657
O65 Mn12 Mn21 38.27(13) . 2_657
O37 Mn12 Mn21 110.36(17) . 2_657
N10 Mn12 Mn21 68.21(17) 2_657 2_657
O34 Mn12 Mn21 116.63(13) . 2_657
O60 Mn12 Mn21 38.53(11) . 2_657
O59 Mn12 Mn13 151.18(18) . .
O65 Mn12 Mn13 30.28(13) . .
O37 Mn12 Mn13 63.51(15) . .
N10 Mn12 Mn13 118.05(17) 2_657 .
O34 Mn12 Mn13 82.12(12) . .
O60 Mn12 Mn13 87.84(11) . .
Mn21 Mn12 Mn13 63.67(3) 2_657 .
O65 Mn13 O47 176.0(2) . .
O65 Mn13 O45 95.09(18) . .
O47 Mn13 O45 84.58(19) . .
O65 Mn13 N8 89.3(2) . .
O47 Mn13 N8 91.1(2) . .
O45 Mn13 N8 175.4(2) . .
O65 Mn13 O36 94.53(18) . .
O47 Mn13 O36 89.40(18) . .
O45 Mn13 O36 81.38(18) . .
N8 Mn13 O36 96.9(2) . .
O65 Mn13 Br3 84.49(14) . .
O47 Mn13 Br3 91.48(15) . .
O45 Mn13 Br3 82.67(13) . .
N8 Mn13 Br3 99.14(18) . .
O36 Mn13 Br3 163.87(13) . .
O65 Mn13 Mn16 128.86(14) . 1_455
O47 Mn13 Mn16 52.23(14) . 1_455
O45 Mn13 Mn16 37.84(12) . 1_455
N8 Mn13 Mn16 137.55(17) . 1_455
O36 Mn13 Mn16 66.20(12) . 1_455
Br3 Mn13 Mn16 101.99(4) . 1_455
O65 Mn13 Mn12 30.36(14) . .
O47 Mn13 Mn12 150.95(15) . .
O45 Mn13 Mn12 123.84(13) . .
N8 Mn13 Mn12 60.30(18) . .
O36 Mn13 Mn12 89.28(12) . .
Br3 Mn13 Mn12 97.63(4) . .
Mn16 Mn13 Mn12 149.14(5) 1_455 .
O38 Mn14 O51 170.38(16) . .
O38 Mn14 O50 84.74(17) . .
O51 Mn14 O50 91.85(19) . .
O38 Mn14 O48 94.34(18) . .
O51 Mn14 O48 90.14(19) . .
O50 Mn14 O48 172.86(17) . .
O38 Mn14 O9 98.19(16) . .
O51 Mn14 O9 90.79(17) . .
O50 Mn14 O9 89.98(16) . .
O48 Mn14 O9 83.14(17) . .
O38 Mn14 O49 85.64(17) . .
O51 Mn14 O49 85.47(17) . .
O50 Mn14 O49 91.70(17) . .
O48 Mn14 O49 95.30(18) . .
O9 Mn14 O49 175.95(18) . .
O42 Mn15 O40 103.45(16) 1_655 .
O42 Mn15 O41 96.60(16) 1_655 .
O40 Mn15 O41 90.16(17) . .
O42 Mn15 O43 94.58(17) 1_655 .
O40 Mn15 O43 94.58(16) . .
O41 Mn15 O43 166.50(16) . .
O42 Mn15 O39 109.47(17) 1_655 .
O40 Mn15 O39 146.95(17) . .
O41 Mn15 O39 88.97(16) . .
O43 Mn15 O39 80.16(15) . .
O42 Mn15 O38 165.46(16) 1_655 .
O40 Mn15 O38 91.08(16) . .
O41 Mn15 O38 82.89(16) . .
O43 Mn15 O38 84.38(16) . .
O39 Mn15 O38 56.04(16) . .
O44 Mn16 O45 177.0(2) . 1_655
O44 Mn16 O46 89.4(2) . .
O45 Mn16 O46 91.85(18) 1_655 .
O44 Mn16 N7 89.5(2) . 1_655
O45 Mn16 N7 88.9(2) 1_655 1_655
O46 Mn16 N7 174.1(2) . 1_655
O44 Mn16 O39 96.71(19) . .
O45 Mn16 O39 85.86(17) 1_655 .
O46 Mn16 O39 94.83(19) . .
N7 Mn16 O39 91.1(2) 1_655 .
O44 Mn16 O47 104.07(18) . 1_655
O45 Mn16 O47 73.09(17) 1_655 1_655
O46 Mn16 O47 98.13(19) . 1_655
N7 Mn16 O47 76.5(2) 1_655 1_655
O39 Mn16 O47 155.52(16) . 1_655
O44 Mn16 Mn13 138.42(15) . 1_655
O45 Mn16 Mn13 38.62(14) 1_655 1_655
O46 Mn16 Mn13 110.32(14) . 1_655
N7 Mn16 Mn13 67.06(15) 1_655 1_655
O39 Mn16 Mn13 116.66(12) . 1_655
O47 Mn16 Mn13 39.06(11) 1_655 1_655
O44 Mn16 Mn17 152.26(16) . .
O45 Mn16 Mn17 29.62(13) 1_655 .
O46 Mn16 Mn17 63.48(12) . .
N7 Mn16 Mn17 118.03(15) 1_655 .
O39 Mn16 Mn17 80.79(11) . .
O47 Mn16 Mn17 86.54(11) 1_655 .
Mn13 Mn16 Mn17 63.07(3) 1_655 .
O45 Mn17 O64 175.5(2) 1_655 .
O45 Mn17 O62 94.08(18) 1_655 .
O64 Mn17 O62 85.65(18) . .
O45 Mn17 N9 89.6(2) 1_655 .
O64 Mn17 N9 90.8(2) . .
O62 Mn17 N9 175.5(2) . .
O45 Mn17 O43 93.64(18) 1_655 .
O64 Mn17 O43 90.77(18) . .
O62 Mn17 O43 81.49(17) . .
N9 Mn17 O43 95.77(19) . .
O45 Mn17 Br3 84.96(14) 1_655 1_655
O64 Mn17 Br3 90.54(15) . 1_655
O62 Mn17 Br3 82.59(14) . 1_655
N9 Mn17 Br3 100.27(16) . 1_655
O43 Mn17 Br3 163.88(12) . 1_655
O45 Mn17 Mn20 128.31(14) 1_655 2_757
O64 Mn17 Mn20 53.03(13) . 2_757
O62 Mn17 Mn20 38.45(13) . 2_757
N9 Mn17 Mn20 137.11(16) . 2_757
O43 Mn17 Mn20 66.37(10) . 2_757
Br3 Mn17 Mn20 102.05(4) 1_655 2_757
O45 Mn17 Mn16 30.35(12) 1_655 .
O64 Mn17 Mn16 150.85(14) . .
O62 Mn17 Mn16 123.15(13) . .
N9 Mn17 Mn16 60.17(16) . .
O43 Mn17 Mn16 89.49(10) . .
Br3 Mn17 Mn16 97.11(4) 1_655 .
Mn20 Mn17 Mn16 149.39(4) 2_757 .
N13 Mn18 O25 98.0(2) . .
N13 Mn18 O53 162.9(2) . .
O25 Mn18 O53 92.74(17) . .
N13 Mn18 O56 87.8(2) . .
O25 Mn18 O56 162.03(16) . .
O53 Mn18 O56 78.20(16) . .
N13 Mn18 O52 82.8(2) . .
O25 Mn18 O52 76.37(17) . .
O53 Mn18 O52 86.94(18) . .
O56 Mn18 O52 87.57(16) . .
N13 Mn18 Br2 102.67(16) . .
O25 Mn18 Br2 91.24(13) . .
O53 Mn18 Br2 90.28(13) . .
O56 Mn18 Br2 104.15(13) . .
O52 Mn18 Br2 167.14(13) . .
O54 Mn19 O42 103.54(17) . 2_657
O54 Mn19 O55 87.58(18) . .
O42 Mn19 O55 97.27(16) 2_657 .
O54 Mn19 O57 148.01(16) . .
O42 Mn19 O57 108.44(16) 2_657 .
O55 Mn19 O57 88.02(17) . .
O54 Mn19 O58 94.91(18) . .
O42 Mn19 O58 95.92(16) 2_657 .
O55 Mn19 O58 165.61(16) . .
O57 Mn19 O58 82.35(17) . .
O54 Mn19 O56 91.91(16) . .
O42 Mn19 O56 164.52(16) 2_657 .
O55 Mn19 O56 82.31(16) . .
O57 Mn19 O56 56.10(15) . .
O58 Mn19 O56 83.44(16) . .
O63 Mn20 O62 175.3(2) . 2_757
O63 Mn20 O61 91.3(2) . .
O62 Mn20 O61 90.59(19) 2_757 .
O63 Mn20 N12 89.1(2) . 2_757
O62 Mn20 N12 88.5(2) 2_757 2_757
O61 Mn20 N12 173.0(2) . 2_757
O63 Mn20 O57 98.84(19) . .
O62 Mn20 O57 85.29(17) 2_757 .
O61 Mn20 O57 95.78(19) . .
N12 Mn20 O57 91.08(19) 2_757 .
O63 Mn20 O64 102.21(18) . 2_757
O62 Mn20 O64 73.28(16) 2_757 2_757
O61 Mn20 O64 95.29(18) . 2_757
N12 Mn20 O64 77.78(18) 2_757 2_757
O57 Mn20 O64 155.93(15) . 2_757
O63 Mn20 Mn17 136.54(15) . 2_757
O62 Mn20 Mn17 38.74(12) 2_757 2_757
O61 Mn20 Mn17 108.14(14) . 2_757
N12 Mn20 Mn17 67.15(16) 2_757 2_757
O57 Mn20 Mn17 116.65(11) . 2_757
O64 Mn20 Mn17 39.34(10) 2_757 2_757
O62 Mn21 O60 175.50(19) 2_757 2_657
O62 Mn21 O65 93.79(19) 2_757 2_657
O60 Mn21 O65 85.41(19) 2_657 2_657
O62 Mn21 N11 88.8(2) 2_757 .
O60 Mn21 N11 92.1(2) 2_657 .
O65 Mn21 N11 177.1(2) 2_657 .
O62 Mn21 O58 96.70(18) 2_757 .
O60 Mn21 O58 87.54(19) 2_657 .
O65 Mn21 O58 80.57(18) 2_657 .
N11 Mn21 O58 97.83(19) . .
O62 Mn21 Br3 81.87(13) 2_757 2_657
O60 Mn21 Br3 93.64(14) 2_657 2_657
O65 Mn21 Br3 82.85(14) 2_657 2_657
N11 Mn21 Br3 98.85(16) . 2_657
O58 Mn21 Br3 163.23(11) . 2_657
O62 Mn21 Mn12 127.34(13) 2_757 2_657
O60 Mn21 Mn12 53.31(14) 2_657 2_657
O65 Mn21 Mn12 36.97(13) 2_657 2_657
N11 Mn21 Mn12 140.12(17) . 2_657
O58 Mn21 Mn12 65.34(12) . 2_657
Br3 Mn21 Mn12 102.20(4) 2_657 2_657
Mn2 Br1 Mn8 69.16(3) . .
Mn2 Br1 Mn7 68.89(3) . .
Mn8 Br1 Mn7 68.99(3) . .
Mn17 Br3 Mn13 69.39(3) 1_455 .
Mn17 Br3 Mn21 70.16(3) 1_455 2_657
Mn13 Br3 Mn21 69.23(3) . 2_657

loop_
_geom_bond_atom_site_label_1
_geom_bond_atom_site_label_2
_geom_bond_distance
_geom_bond_site_symmetry_2
C1 N2 1.281(9) .
C1 C2 1.459(12) .
C2 C3 1.392(11) .
C2 C7 1.431(11) .
C3 C4 1.388(13) .
C3 H3 0.9300 .
C4 C5 1.399(14) .
C4 H4 0.9300 .
C5 C6 1.389(12) .
C5 H5 0.9300 .
C6 C7 1.400(12) .
C6 H6 0.9300 .
C7 O21 1.318(8) .
C8 N3 1.284(12) .
C8 C9 1.484(14) .
C8 H8 1.03(4) .
C9 C14 1.415(13) .
C9 C10 1.416(15) .
C10 C11 1.48(2) .
C10 H10 0.9300 .
C11 C12 1.289(17) .
C11 H11 0.9300 .
C12 C13 1.393(14) .
C12 H12 0.9300 .
C13 C14 1.388(13) .
C13 H13 0.9300 .
C14 O19 1.312(10) .
C15 N4 1.301(9) .
C15 C16 1.451(11) .
C15 H15 0.96(9) .
C16 C118 1.376(11) .
C16 C17 1.408(11) .
C17 C18 1.298(18) .
C17 H17 0.9300 .
C18 C67 1.47(2) .
C18 H18 0.9300 .
C19 C28 1.368(12) .
C19 C30 1.412(17) .
C19 H19 0.9300 .
C20 C118 1.363(12) .
C20 C67 1.445(18) .
C20 H20 0.9300 .
C21 C26 1.413(10) .
C21 C22 1.415(9) .
C21 C117 1.431(9) .
C22 C23 1.378(10) .
C22 H22 0.9300 .
C23 C24 1.318(12) .
C23 H23 0.9300 .
C24 C25 1.402(10) .
C24 H24 0.9300 .
C25 C26 1.370(9) .
C25 H25 0.9300 .
C26 O5 1.341(7) .
C27 N6 1.256(10) .
C27 C28 1.497(11) .
C27 H27 1.03(5) .
C28 C29 1.390(12) .
C29 O12 1.340(10) .
C29 C32 1.365(11) .
C30 C31 1.357(17) .
C30 H30 0.9300 .
C31 C32 1.329(13) .
C31 H31 0.9300 .
C32 H32 0.9300 .
C33 N1 1.303(9) .
C33 C34 1.422(11) .
C33 H33 0.98(5) .
C34 C35 1.402(12) .
C34 C39 1.414(12) .
C35 C36 1.328(15) .
C35 H35 0.9300 .
C36 C37 1.390(18) .
C36 H36 0.9300 .
C37 C38 1.423(16) .
C37 H37 0.9300 .
C38 C39 1.420(12) .
C38 H38 0.9300 .
C39 O66 1.342(10) .
C40 O11 1.262(8) .
C40 O10 1.271(8) .
C40 C41 1.460(11) .
C41 H41A 0.9600 .
C41 H41B 0.9600 .
C41 H41C 0.9600 .
C42 O9 1.251(7) .
C42 O8 1.282(7) .
C42 C43 1.468(10) .
C43 H43A 0.9600 .
C43 H43B 0.9600 .
C43 H43C 0.9600 .
C44 O7 1.252(8) .
C44 O6 1.268(8) .
C44 C45 1.542(9) .
C45 H45A 0.9600 .
C45 H45B 0.9600 .
C45 H45C 0.9600 .
C46 O24 1.252(8) .
C46 O25 1.277(8) .
C46 C47 1.489(9) .
C47 H47A 0.9600 .
C47 H47B 0.9600 .
C47 H47C 0.9600 .
C48 O27 1.232(9) .
C48 O26 1.287(9) .
C48 C49A 1.509(5) .
C48 C49B 1.512(5) .
C49A H49A 0.9600 .
C49A H49B 0.9600 .
C49A H49C 0.9600 .
C49B H49D 0.9600 .
C49B H49E 0.9600 .
C49B H49F 0.9600 .
C50 O14 1.244(9) .
C50 O15 1.292(8) .
C50 C51 1.531(10) .
C51 H51A 0.9600 .
C51 H51B 0.9600 .
C51 H51C 0.9600 .
C52 O33 1.257(8) .
C52 O34 1.278(8) .
C52 C53 1.480(10) .
C53 H53A 0.9600 .
C53 H53B 0.9600 .
C53 H53C 0.9600 .
C54 O41 1.248(7) .
C54 O35 1.265(8) 1_655
C54 C55 1.514(9) .
C55 H55A 0.9600 .
C55 H55B 0.9600 .
C55 H55C 0.9600 .
C56 N7 1.274(8) .
C56 C57 1.437(10) .
C56 H56 0.93(5) .
C57 C58 1.372(11) .
C57 C62 1.399(11) .
C58 O44 1.340(9) 1_455
C58 C59 1.421(11) .
C59 C60 1.468(15) .
C59 H59 0.9300 .
C60 C61 1.317(15) .
C60 H60 0.9300 .
C61 C62 1.375(13) .
C61 H61 0.9300 .
C62 H62 0.9300 .
C63 N8 1.302(9) .
C63 C80 1.417(11) .
C63 H63 0.97(4) .
C64 O38 1.257(8) .
C64 O39 1.270(7) .
C64 C65 1.500(9) .
C65 H65A 0.9600 .
C65 H65B 0.9600 .
C65 H65C 0.9600 .
C66 N9 1.265(9) .
C66 C108 1.445(10) .
C66 H66 0.96(5) .
C67 H67 0.9300 .
C68 N12 1.291(8) .
C68 C69 1.442(9) 2_757
C69 C70 1.402(10) .
C69 C74 1.417(10) .
C69 C68 1.442(9) 2_757
C70 C71 1.396(11) .
C70 H70 0.9300 .
C71 C72 1.339(12) .
C71 H71 0.9300 .
C72 C73 1.348(11) .
C72 H72 0.9300 .
C73 C74 1.410(10) .
C73 H73 0.9300 .
C74 O63 1.331(8) .
C75 O47 1.349(8) .
C75 C80 1.359(10) .
C75 C76 1.408(10) .
C76 C77 1.409(11) .
C76 H76 0.9300 .
C77 C78 1.332(12) .
C77 H77 0.9300 .
C78 C79 1.356(12) .
C78 H78 0.9300 .
C79 C80 1.402(11) .
C79 H79 0.9300 .
C81 N13 1.069(5) .
C81 C82 1.537(5) .
C82 H82A 0.9600 .
C82 H82B 0.9600 .
C82 H82C 0.9600 .
C83 O56 1.264(8) .
C83 O57 1.268(7) .
C83 C84 1.505(9) .
C84 H84A 0.9600 .
C84 H84B 0.9600 .
C84 H84C 0.9600 .
C85 N10 1.285(8) .
C85 C86 1.469(11) 2_657
C85 H85 1.05(10) .
C86 C87 1.384(11) .
C86 C91 1.416(11) .
C86 C85 1.469(11) 2_657
C87 C88 1.421(12) .
C87 H87 0.9300 .
C88 C89 1.367(13) .
C88 H88 0.9300 .
C89 C90 1.364(12) .
C89 H89 0.9300 .
C90 C91 1.372(11) .
C90 H90 0.9300 .
C91 O59 1.313(9) .
C92 N11 1.292(8) .
C92 C93 1.441(10) 2_657
C93 C94 1.369(10) .
C93 C98 1.388(10) .
C93 C92 1.441(10) 2_657
C94 C95 1.412(12) .
C94 H94 0.9300 .
C95 C96 1.340(13) .
C95 H95 0.9300 .
C96 C97 1.380(11) .
C96 H96 0.9300 .
C97 C98 1.435(11) .
C97 H97 0.9300 .
C98 O60 1.360(8) .
C99 O55 1.220(7) .
C99 O40 1.282(7) 2_757
C99 C100 1.542(10) .
C100 H10A 0.9600 .
C100 H10B 0.9600 .
C100 H10C 0.9600 .
C101 O32 1.224(8) .
C101 O54 1.292(8) 2_657
C101 C102 1.550(13) .
C102 H7A 0.9600 .
C102 H7B 0.9600 .
C102 H7C 0.9600 .
C103 O64 1.328(7) .
C103 C104 1.392(9) .
C103 C108 1.428(9) .
C104 C105 1.365(10) .
C104 H104 0.9300 .
C105 C106 1.393(10) .
C105 H105 0.9300 .
C106 C107 1.354(11) .
C106 H106 0.9300 .
C107 C108 1.401(10) .
C107 H107 0.9300 .
C109 C110 1.55(3) .
C109 N14 1.627(18) .
C109 H9A 0.9700 .
C109 H9B 0.9700 .
C110 H8A 0.9600 .
C110 H8B 0.9600 .
C110 H8C 0.9600 .
C111 N14 1.601(18) .
C111 C112 1.611(5) .
C111 H14A 0.9700 .
C111 H14B 0.9700 .
C112 H15C 0.9600 .
C112 H15D 0.9600 .
C112 H15E 0.9600 .
C113 C114 1.518(5) .
C113 N14 1.548(15) .
C113 H16A 0.9700 .
C113 H16B 0.9700 .
C114 H26A 0.9600 .
C114 H26B 0.9600 .
C114 H26C 0.9600 .
C115 N14 1.432(16) .
C115 C116 1.577(19) .
C115 H27A 0.9700 .
C115 H27B 0.9700 .
C116 H28A 0.9600 .
C116 H28B 0.9600 .
C116 H28C 0.9600 .
C117 N5 1.278(8) .
C117 H117 1.02(5) .
C118 O17 1.339(9) .
O1 Mn8 1.860(4) .
O1 Mn1 1.878(5) .
O1 Mn2 1.934(4) .
O2 Mn2 1.850(5) .
O2 Mn5 1.896(4) .
O2 Mn7 1.912(4) .
O3 Mn4 2.107(4) .
O3 Mn3 2.108(4) .
O3 Mn6 2.125(4) .
O4 Mn7 1.866(4) .
O4 Mn9 1.881(4) .
O4 Mn8 1.911(5) .
O5 Mn7 1.878(4) .
O5 Mn5 2.412(5) .
O6 Mn4 2.213(4) .
O7 Mn3 2.123(4) .
O8 Mn3 2.217(5) .
O8 Mn1 2.222(4) .
O9 Mn14 2.193(4) .
O9 Mn3 2.428(4) .
O10 Mn4 2.111(5) .
O11 Mn6 2.182(5) .
O12 Mn5 1.848(5) .
O13 N6 1.368(7) .
O13 Mn7 2.214(5) .
O13 Mn4 2.220(4) .
O14 Mn10 2.151(5) .
O14 Mn4 2.376(4) .
O15 Mn9 2.209(5) .
O15 Mn4 2.239(5) .
O16 N5 1.377(6) .
O16 Mn9 1.916(5) .
O17 Mn9 1.870(5) .
O18 N4 1.366(7) .
O18 Mn3 2.162(5) .
O18 Mn8 2.192(4) .
O19 Mn8 1.889(5) .
O19 Mn9 2.432(5) .
O20 N3 1.365(8) .
O20 Mn1 1.919(6) .
O21 Mn2 1.883(5) .
O21 Mn1 2.371(4) .
O22 N2 1.360(7) .
O22 Mn5 1.916(5) .
O23 N1 1.392(7) .
O23 Mn2 2.174(4) .
O23 Mn6 2.186(5) .
O24 Mn5 2.188(4) .
O24 Mn6 2.218(4) .
O25 Mn18 2.191(4) .
O25 Mn6 2.371(4) .
O26 Mn6 2.140(4) .
O27 Mn3 2.189(5) .
O28 Mn10 2.188(5) .
O29 Mn10 2.150(5) .
O30 Mn10 2.186(5) .
O31 Mn10 2.178(5) .
O32 Mn11 2.189(5) .
O33 Mn10 2.210(4) .
O33 Mn11 2.406(5) .
O34 Mn11 2.223(5) .
O34 Mn12 2.253(4) .
O35 C54 1.265(8) 1_455
O35 Mn11 2.121(4) .
O36 N7 1.388(6) .
O36 Mn11 2.172(5) .
O36 Mn13 2.205(5) .
O37 N8 1.385(7) .
O37 Mn12 1.920(5) .
O38 Mn14 2.144(5) .
O38 Mn15 2.373(4) .
O39 Mn16 2.204(5) .
O39 Mn15 2.255(4) .
O40 C99 1.282(7) 2_757
O40 Mn15 2.117(4) .
O41 Mn15 2.185(4) .
O42 Mn15 2.108(4) 1_455
O42 Mn11 2.115(4) .
O42 Mn19 2.129(4) 2_657
O43 N12 1.384(6) .
O43 Mn15 2.189(4) .
O43 Mn17 2.200(4) .
O44 C58 1.340(9) 1_655
O44 Mn16 1.870(4) .
O45 Mn17 1.846(4) 1_455
O45 Mn16 1.887(4) 1_455
O45 Mn13 1.920(5) .
O46 N9 1.395(6) .
O46 Mn16 1.905(5) .
O47 Mn13 1.885(5) .
O47 Mn16 2.365(5) 1_455
O48 Mn14 2.188(5) .
O49 Mn14 2.204(4) .
O50 Mn14 2.187(5) .
O51 Mn14 2.164(5) .
O52 Mn18 2.261(5) .
O53 Mn18 2.194(5) .
O54 C101 1.292(8) 2_657
O54 Mn19 2.114(4) .
O55 Mn19 2.187(5) .
O56 Mn18 2.216(4) .
O56 Mn19 2.402(4) .
O57 Mn20 2.198(4) .
O57 Mn19 2.206(4) .
O58 N10 1.370(7) .
O58 Mn19 2.208(5) .
O58 Mn21 2.225(4) .
O59 Mn12 1.868(5) .
O60 Mn21 1.873(5) 2_657
O60 Mn12 2.410(4) .
O61 N11 1.360(7) .
O61 Mn20 1.910(5) .
O62 Mn21 1.858(5) 2_757
O62 Mn20 1.905(4) 2_757
O62 Mn17 1.918(4) .
O63 Mn20 1.867(5) .
O64 Mn17 1.896(4) .
O64 Mn20 2.389(4) 2_757
O65 Mn13 1.864(4) .
O65 Mn12 1.869(5) .
O65 Mn21 1.924(4) 2_657
O66 Mn1 1.877(5) .
N1 Mn1 2.003(6) .
N2 Mn2 1.984(5) .
N3 Mn8 1.981(7) .
N4 Mn9 2.014(6) .
N5 Mn7 2.006(5) .
N6 Mn5 2.017(6) .
N7 Mn16 2.018(6) 1_455
N8 Mn13 1.981(6) .
N9 Mn17 1.994(5) .
N10 Mn12 2.032(6) 2_657
N11 Mn21 2.007(5) .
N12 Mn20 2.028(6) 2_757
N13 Mn18 2.187(7) .
Mn1 Mn2 2.9916(16) .
Mn2 Br1 2.8668(13) .
Mn2 Mn5 3.2237(17) .
Mn5 Mn7 3.0053(14) .
Mn7 Br1 2.9285(14) .
Mn7 Mn9 3.2314(14) .
Mn8 Br1 2.8888(12) .
Mn8 Mn9 3.0181(16) .
Mn12 N10 2.032(6) 2_657
Mn12 Mn21 3.0047(16) 2_657
Mn12 Mn13 3.2224(15) .
Mn13 Br3 2.8839(13) .
Mn13 Mn16 2.9911(15) 1_455
Mn15 O42 2.108(4) 1_655
Mn16 O45 1.887(4) 1_655
Mn16 N7 2.018(6) 1_655
Mn16 O47 2.365(5) 1_655
Mn16 Mn13 2.9911(15) 1_655
Mn16 Mn17 3.2341(13) .
Mn17 O45 1.846(4) 1_655
Mn17 Br3 2.8472(13) 1_655
Mn17 Mn20 2.9881(13) 2_757
Mn18 Br2 2.5707(14) .
Mn19 O42 2.129(4) 2_657
Mn20 O62 1.905(4) 2_757
Mn20 N12 2.028(6) 2_757
Mn20 O64 2.390(4) 2_757
Mn20 Mn17 2.9882(13) 2_757
Mn21 O62 1.858(5) 2_757
Mn21 O60 1.872(5) 2_657
Mn21 O65 1.924(4) 2_657
Mn21 Br3 2.9069(12) 2_657
Mn21 Mn12 3.0045(16) 2_657
Br3 Mn17 2.8473(13) 1_455
Br3 Mn21 2.9070(12) 2_657
Br4 Br4 1.321(4) 2_557

loop_
_platon_squeeze_void_nr
_platon_squeeze_void_average_x
_platon_squeeze_void_average_y
_platon_squeeze_void_average_z
_platon_squeeze_void_volume
_platon_squeeze_void_count_electrons
_platon_squeeze_void_content
1 -0.075 0.925 0.451 2354 406 ' '
2 0.143 0.020 0.945 63 16 ' '
3 0.219 0.722 0.621 7 0 ' '
4 0.410 0.822 0.912 21 5 ' '
5 0.590 0.178 0.088 21 2 ' '
6 0.857 0.979 0.055 63 17 ' '
7 0.781 0.278 0.379 7 1 ' '
